data_7205520
loop_
_publ_author_name
'Gruber, Tobias'
'Fischer, Conrad'
'Seichter, Wilhelm'
'Bombicz, Petra'
'Weber, Edwin'

_publ_section_title
;
 Upper rim site lipophilic calix[4]arenes as receptors for natural
 terpenes and functionally related solvent molecules: combined crystal
 structure and QMB sensor study
;
_journal_issue 5
_journal_name_full CrystEngComm
_journal_page_first 1422
_journal_paper_doi 10.1039/c0ce00696c
_journal_volume 13
_journal_year 2011
_chemical_formula_moiety 'C60 H80 O8, C10 H18 O'
_chemical_formula_sum 'C70 H98 O9'
_chemical_formula_weight 1083.48
_chemical_name_systematic
;
?
;
_space_group_IT_number 4
_symmetry_cell_setting monoclinic
_symmetry_space_group_name_Hall 'P 2yb'
_symmetry_space_group_name_H-M 'P 1 21 1'
_atom_sites_solution_hydrogens geom
_atom_sites_solution_primary direct
_atom_sites_solution_secondary difmap
_audit_creation_method SHELXL-97
_cell_angle_alpha 90.00
_cell_angle_beta 90.258(1)
_cell_angle_gamma 90.00
_cell_formula_units_Z 4
_cell_length_a 15.6509(4)
_cell_length_b 25.0523(6)
_cell_length_c 15.9443(4)
_cell_measurement_reflns_used 9707
_cell_measurement_temperature 123(2)
_cell_measurement_theta_max 28.87
_cell_measurement_theta_min 1.99
_cell_volume 6251.6(3)
_computing_cell_refinement 'SAINT-NT (Sheldrick, 2008)'
_computing_data_collection 'Kappa APEX 2 (Bruker AXS, 2004)'
_computing_data_reduction SAINT
_computing_molecular_graphics 'ORTEP-3 (Farrugia)'
_computing_publication_material SHELXTL
_computing_structure_refinement 'SHELXL-97 (Sheldrick, 1997)'
_computing_structure_solution 'SHELXS-97 (Sheldrick, 1990)'
_diffrn_ambient_temperature 123(2)
_diffrn_measured_fraction_theta_full 0.999
_diffrn_measured_fraction_theta_max 0.999
_diffrn_measurement_device_type 'CCD area detector'
_diffrn_measurement_method 'phi and omega scans'
_diffrn_radiation_monochromator graphite
_diffrn_radiation_source 'fine-focus sealed tube'
_diffrn_radiation_type MoK\a
_diffrn_radiation_wavelength 0.71073
_diffrn_reflns_av_R_equivalents 0.0344
_diffrn_reflns_av_sigmaI/netI 0.0277
_diffrn_reflns_limit_h_max 20
_diffrn_reflns_limit_h_min -18
_diffrn_reflns_limit_k_max 32
_diffrn_reflns_limit_k_min -32
_diffrn_reflns_limit_l_max 19
_diffrn_reflns_limit_l_min -20
_diffrn_reflns_number 112683
_diffrn_reflns_theta_full 27.40
_diffrn_reflns_theta_max 27.40
_diffrn_reflns_theta_min 1.28
_diffrn_standards_decay_% <1%
_exptl_absorpt_coefficient_mu 0.074
_exptl_absorpt_correction_T_max 0.9926
_exptl_absorpt_correction_T_min 0.9383
_exptl_absorpt_correction_type multi-scan
_exptl_absorpt_process_details 'SADABS (Sheldrick, 2004)'
_exptl_crystal_colour colourless
_exptl_crystal_density_diffrn 1.151
_exptl_crystal_density_method 'not measured'
_exptl_crystal_description plate
_exptl_crystal_F_000 2360
_exptl_crystal_size_max 0.58
_exptl_crystal_size_mid 0.24
_exptl_crystal_size_min 0.10
_refine_diff_density_max 0.346
_refine_diff_density_min -0.277
_refine_diff_density_rms 0.074
_refine_ls_abs_structure_details 'Flack H D (1983), Acta Cryst. A39, 876-881'
_refine_ls_extinction_method none
_refine_ls_goodness_of_fit_ref 1.040
_refine_ls_hydrogen_treatment constr
_refine_ls_matrix_type full
_refine_ls_number_parameters 1446
_refine_ls_number_reflns 14540
_refine_ls_number_restraints 1
_refine_ls_restrained_S_all 1.040
_refine_ls_R_factor_all 0.0758
_refine_ls_R_factor_gt 0.0433
_refine_ls_shift/su_max 0.000
_refine_ls_shift/su_mean 0.000
_refine_ls_structure_factor_coef Fsqd
_refine_ls_weighting_details 'calc w=1/[\s^2^(Fo^2^)+(0.0755P)^2^+2.1436P] where P=(Fo^2^+2Fc^2^)/3'
_refine_ls_weighting_scheme calc
_refine_ls_wR_factor_gt 0.1126
_refine_ls_wR_factor_ref 0.1485
_reflns_number_gt 10453
_reflns_number_total 14540
_reflns_threshold_expression >2sigma(I)
_cod_data_source_file C0CE00696C.TXT
_cod_data_source_block togr91fina
_cod_depositor_comments
;
The following automatic conversions were performed:
'_exptl_absorpt_correction_type' value 'multi scan' changed to
'multi-scan' according to
'/home/saulius/struct/CIF-dictionaries/cif_core.dic' dictionary named
'cif_core.dic' version 2.4.1 from 2010-06-29.

Automatic conversion script
Id: cif_fix_enum 1555 2011-01-17 13:19:09Z saulius 
;
_cod_original_sg_symbol_H-M 'P 21'
_cod_database_code 7205520

loop_
_symmetry_equiv_pos_as_xyz
'x, y, z'
'-x, y+1/2, -z'

loop_
_atom_site_label
_atom_site_type_symbol
_atom_site_fract_x
_atom_site_fract_y
_atom_site_fract_z
_atom_site_U_iso_or_equiv
_atom_site_adp_type
_atom_site_occupancy
_atom_site_symmetry_multiplicity
_atom_site_calc_flag
_atom_site_refinement_flags
_atom_site_disorder_assembly
_atom_site_disorder_group
O1A O 0.5996(2) 0.17936(14) 0.5730(2) 0.0235(9) Uani 1 1 d . . .
H1A H 0.5503 0.1781 0.5519 0.035 Uiso 1 1 calc R . .
O2A O 0.4480(2) 0.18377(15) 0.4879(2) 0.0236(9) Uani 1 1 d . . .
H2A H 0.4581 0.1802 0.4365 0.035 Uiso 1 1 calc R . .
O3A O 0.5301(2) 0.18802(15) 0.3401(2) 0.0228(9) Uani 1 1 d . . .
H3A H 0.5811 0.1834 0.3548 0.034 Uiso 1 1 calc R . .
O4A O 0.6789(2) 0.18722(15) 0.4254(2) 0.0238(9) Uani 1 1 d . . .
H4A H 0.6596 0.1846 0.4743 0.036 Uiso 1 1 calc R . .
O5A O 0.7168(2) 0.38923(17) 0.7634(2) 0.0350(10) Uani 1 1 d . . .
O6A O 0.2589(2) 0.39057(18) 0.6206(2) 0.0331(10) Uani 1 1 d . . .
O7A O 0.4161(2) 0.40550(16) 0.1697(2) 0.0282(9) Uani 1 1 d . . .
O8A O 0.8822(2) 0.39429(16) 0.3214(2) 0.0276(9) Uani 1 1 d . . .
C1A C 0.6082(3) 0.2254(2) 0.6192(3) 0.0195(12) Uani 1 1 d . . .
C2A C 0.6911(3) 0.2485(2) 0.6238(3) 0.0198(11) Uani 1 1 d . . .
C3A C 0.7009(3) 0.2951(2) 0.6694(3) 0.0201(12) Uani 1 1 d . . .
H3A2 H 0.7557 0.3113 0.6731 0.024 Uiso 1 1 calc R . .
C4A C 0.6320(3) 0.3186(2) 0.7101(3) 0.0197(12) Uani 1 1 d . . .
C5A C 0.5512(3) 0.2948(2) 0.7052(3) 0.0196(12) Uani 1 1 d . . .
H5A H 0.5043 0.3109 0.7331 0.024 Uiso 1 1 calc R . .
C6A C 0.5387(3) 0.2480(2) 0.6602(3) 0.0194(11) Uani 1 1 d . . .
C7A C 0.4485(3) 0.2247(2) 0.6533(3) 0.0213(12) Uani 1 1 d . . .
H7C H 0.4523 0.1857 0.6433 0.026 Uiso 1 1 calc R . .
H7D H 0.4181 0.2302 0.7069 0.026 Uiso 1 1 calc R . .
C8A C 0.4016(3) 0.2300(2) 0.5006(3) 0.0201(11) Uani 1 1 d . . .
C9A C 0.3980(3) 0.2504(2) 0.5826(3) 0.0195(11) Uani 1 1 d . . .
C10A C 0.3522(3) 0.2965(2) 0.5959(3) 0.0229(13) Uani 1 1 d . . .
H10A H 0.3482 0.3102 0.6512 0.027 Uiso 1 1 calc R . .
C11A C 0.3115(3) 0.3236(2) 0.5307(3) 0.0199(12) Uani 1 1 d . . .
C12A C 0.3154(3) 0.3018(2) 0.4498(3) 0.0200(12) Uani 1 1 d . . .
H12A H 0.2871 0.3195 0.4050 0.024 Uiso 1 1 calc R . .
C13A C 0.3596(3) 0.2549(2) 0.4336(3) 0.0192(11) Uani 1 1 d . . .
C14A C 0.3654(3) 0.2347(2) 0.3437(3) 0.0208(12) Uani 1 1 d . . .
H14C H 0.3114 0.2430 0.3138 0.025 Uiso 1 1 calc R . .
H14D H 0.3725 0.1954 0.3441 0.025 Uiso 1 1 calc R . .
C15A C 0.5224(3) 0.2366(2) 0.3002(3) 0.0184(11) Uani 1 1 d . . .
C16A C 0.4399(3) 0.2601(2) 0.2973(3) 0.0195(12) Uani 1 1 d . . .
C17A C 0.4307(3) 0.3078(2) 0.2554(3) 0.0215(12) Uani 1 1 d . . .
H17A H 0.3757 0.3237 0.2515 0.026 Uiso 1 1 calc R . .
C18A C 0.5004(3) 0.3335(2) 0.2186(3) 0.0208(12) Uani 1 1 d . . .
C19A C 0.5808(3) 0.3097(2) 0.2232(3) 0.0195(12) Uani 1 1 d . . .
H19A H 0.6285 0.3272 0.1988 0.023 Uiso 1 1 calc R . .
C20A C 0.5924(3) 0.2606(2) 0.2630(3) 0.0175(11) Uani 1 1 d . . .
C21A C 0.6818(3) 0.2366(2) 0.2665(3) 0.0184(11) Uani 1 1 d . . .
H21C H 0.6772 0.1973 0.2705 0.022 Uiso 1 1 calc R . .
H21D H 0.7122 0.2452 0.2139 0.022 Uiso 1 1 calc R . .
C22A C 0.7284(3) 0.2322(2) 0.4195(3) 0.0190(12) Uani 1 1 d . . .
C23A C 0.7338(3) 0.2573(2) 0.3406(3) 0.0174(11) Uani 1 1 d . . .
C24A C 0.7849(3) 0.3017(2) 0.3326(3) 0.0194(12) Uani 1 1 d . . .
H24A H 0.7895 0.3186 0.2794 0.023 Uiso 1 1 calc R . .
C25A C 0.8302(3) 0.3227(2) 0.4012(3) 0.0191(12) Uani 1 1 d . . .
C26A C 0.8232(3) 0.2960(2) 0.4787(3) 0.0200(12) Uani 1 1 d . . .
H26A H 0.8543 0.3093 0.5255 0.024 Uiso 1 1 calc R . .
C27A C 0.7734(3) 0.2516(2) 0.4889(3) 0.0185(11) Uani 1 1 d . . .
C28A C 0.7657(3) 0.2251(2) 0.5750(3) 0.0195(12) Uani 1 1 d . . .
H28C H 0.7571 0.1863 0.5678 0.023 Uiso 1 1 calc R . .
H28D H 0.8193 0.2306 0.6070 0.023 Uiso 1 1 calc R . .
C29A C 0.6456(3) 0.3702(2) 0.7561(3) 0.0246(13) Uani 1 1 d . . .
C30A C 0.5688(4) 0.3969(3) 0.7951(4) 0.0318(14) Uani 1 1 d . . .
H30C H 0.5506 0.3756 0.8442 0.038 Uiso 1 1 calc R . .
H30D H 0.5213 0.3966 0.7539 0.038 Uiso 1 1 calc R . .
C31A C 0.5838(4) 0.4545(2) 0.8235(4) 0.0369(16) Uani 1 1 d . . .
H31C H 0.6365 0.4557 0.8581 0.044 Uiso 1 1 calc R . .
H31D H 0.5356 0.4656 0.8595 0.044 Uiso 1 1 calc R . .
C32A C 0.5926(4) 0.4947(3) 0.7517(4) 0.0380(15) Uani 1 1 d . . .
H32C H 0.6037 0.5305 0.7759 0.046 Uiso 1 1 calc R . .
H32D H 0.6427 0.4848 0.7175 0.046 Uiso 1 1 calc R . .
C33A C 0.5142(4) 0.4982(3) 0.6943(4) 0.0355(15) Uani 1 1 d . . .
H33C H 0.5109 0.4655 0.6596 0.043 Uiso 1 1 calc R . .
H33D H 0.4621 0.4998 0.7292 0.043 Uiso 1 1 calc R . .
C34A C 0.5167(4) 0.5467(3) 0.6372(4) 0.0405(17) Uani 1 1 d . . .
H34C H 0.5734 0.5481 0.6100 0.049 Uiso 1 1 calc R . .
H34D H 0.5113 0.5791 0.6723 0.049 Uiso 1 1 calc R . .
C35A C 0.4477(4) 0.5486(3) 0.5686(4) 0.0466(18) Uani 1 1 d . . .
H35C H 0.4553 0.5816 0.5354 0.056 Uiso 1 1 calc R . .
H35D H 0.4559 0.5179 0.5304 0.056 Uiso 1 1 calc R . .
C36A C 0.3571(4) 0.5472(3) 0.6022(4) 0.053(2) Uani 1 1 d . . .
H36D H 0.3472 0.5131 0.6307 0.079 Uiso 1 1 calc R . .
H36E H 0.3165 0.5510 0.5555 0.079 Uiso 1 1 calc R . .
H36F H 0.3490 0.5765 0.6420 0.079 Uiso 1 1 calc R . .
C37A C 0.2670(3) 0.3746(2) 0.5478(3) 0.0233(13) Uani 1 1 d . . .
C38A C 0.2358(3) 0.4096(2) 0.4767(3) 0.0272(13) Uani 1 1 d . . .
H38C H 0.1967 0.4371 0.4989 0.033 Uiso 1 1 calc R . .
H38D H 0.2035 0.3876 0.4358 0.033 Uiso 1 1 calc R . .
C39A C 0.3110(4) 0.4367(2) 0.4323(4) 0.0301(14) Uani 1 1 d . . .
H39C H 0.3524 0.4491 0.4751 0.036 Uiso 1 1 calc R . .
H39D H 0.3403 0.4100 0.3968 0.036 Uiso 1 1 calc R . .
C40A C 0.2849(3) 0.4838(2) 0.3779(3) 0.0294(14) Uani 1 1 d . . .
H40C H 0.2555 0.5107 0.4130 0.035 Uiso 1 1 calc R . .
H40D H 0.2442 0.4716 0.3343 0.035 Uiso 1 1 calc R . .
C41A C 0.3627(4) 0.5096(3) 0.3359(4) 0.0361(15) Uani 1 1 d . . .
H41C H 0.4055 0.5183 0.3797 0.043 Uiso 1 1 calc R . .
H41D H 0.3889 0.4832 0.2976 0.043 Uiso 1 1 calc R . .
C42A C 0.3425(4) 0.5600(2) 0.2865(4) 0.0330(15) Uani 1 1 d . . .
H42C H 0.3125 0.5856 0.3233 0.040 Uiso 1 1 calc R . .
H42D H 0.3038 0.5510 0.2393 0.040 Uiso 1 1 calc R . .
C43A C 0.4229(5) 0.5862(3) 0.2521(4) 0.0429(17) Uani 1 1 d . . .
H43C H 0.4591 0.5978 0.2998 0.051 Uiso 1 1 calc R . .
H43D H 0.4555 0.5592 0.2200 0.051 Uiso 1 1 calc R . .
C44A C 0.4062(5) 0.6339(3) 0.1958(4) 0.051(2) Uani 1 1 d . . .
H44D H 0.3720 0.6226 0.1473 0.077 Uiso 1 1 calc R . .
H44E H 0.4607 0.6486 0.1765 0.077 Uiso 1 1 calc R . .
H44F H 0.3750 0.6612 0.2272 0.077 Uiso 1 1 calc R . .
C45A C 0.4871(3) 0.3857(2) 0.1743(3) 0.0204(12) Uani 1 1 d . . .
C46A C 0.5633(3) 0.4122(2) 0.1331(3) 0.0232(12) Uani 1 1 d . . .
H46C H 0.6085 0.4176 0.1759 0.028 Uiso 1 1 calc R . .
H46D H 0.5863 0.3878 0.0898 0.028 Uiso 1 1 calc R . .
C47A C 0.5427(3) 0.4655(2) 0.0926(3) 0.0250(12) Uani 1 1 d . . .
H47C H 0.5183 0.4897 0.1353 0.030 Uiso 1 1 calc R . .
H47D H 0.4990 0.4601 0.0483 0.030 Uiso 1 1 calc R . .
C48A C 0.6214(3) 0.4916(2) 0.0542(3) 0.0271(13) Uani 1 1 d . . .
H48C H 0.6471 0.4668 0.0132 0.033 Uiso 1 1 calc R . .
H48D H 0.6641 0.4982 0.0990 0.033 Uiso 1 1 calc R . .
C49A C 0.6005(4) 0.5448(2) 0.0100(3) 0.0290(13) Uani 1 1 d . . .
H49C H 0.5522 0.5390 -0.0292 0.035 Uiso 1 1 calc R . .
H49D H 0.5820 0.5711 0.0526 0.035 Uiso 1 1 calc R . .
C50A C 0.6753(3) 0.5680(2) -0.0384(4) 0.0309(14) Uani 1 1 d . . .
H50C H 0.7231 0.5749 0.0010 0.037 Uiso 1 1 calc R . .
H50D H 0.6950 0.5414 -0.0800 0.037 Uiso 1 1 calc R . .
C51A C 0.6529(4) 0.6194(3) -0.0836(4) 0.0386(16) Uani 1 1 d . . .
H51C H 0.6337 0.6461 -0.0420 0.046 Uiso 1 1 calc R . .
H51D H 0.6047 0.6125 -0.1226 0.046 Uiso 1 1 calc R . .
C52A C 0.7281(5) 0.6425(3) -0.1333(4) 0.058(2) Uani 1 1 d . . .
H52D H 0.7767 0.6483 -0.0954 0.087 Uiso 1 1 calc R . .
H52E H 0.7111 0.6765 -0.1586 0.087 Uiso 1 1 calc R . .
H52F H 0.7445 0.6174 -0.1775 0.087 Uiso 1 1 calc R . .
C53A C 0.8805(3) 0.3720(2) 0.3895(3) 0.0196(12) Uani 1 1 d . . .
C54A C 0.9288(3) 0.3944(2) 0.4643(3) 0.0239(12) Uani 1 1 d . . .
H54C H 0.9725 0.3682 0.4824 0.029 Uiso 1 1 calc R . .
H54D H 0.8884 0.3993 0.5114 0.029 Uiso 1 1 calc R . .
C55A C 0.9726(4) 0.4478(2) 0.4463(3) 0.0269(13) Uani 1 1 d . . .
H55C H 1.0186 0.4421 0.4047 0.032 Uiso 1 1 calc R . .
H55D H 0.9305 0.4727 0.4215 0.032 Uiso 1 1 calc R . .
C56A C 1.0105(3) 0.4725(2) 0.5247(3) 0.0244(12) Uani 1 1 d . . .
H56C H 1.0537 0.4479 0.5485 0.029 Uiso 1 1 calc R . .
H56D H 0.9648 0.4770 0.5668 0.029 Uiso 1 1 calc R . .
C57A C 1.0522(3) 0.5266(2) 0.5083(3) 0.0242(13) Uani 1 1 d . . .
H57C H 1.0099 0.5508 0.4819 0.029 Uiso 1 1 calc R . .
H57D H 1.1000 0.5219 0.4684 0.029 Uiso 1 1 calc R . .
C58A C 1.0862(4) 0.5523(2) 0.5888(3) 0.0268(13) Uani 1 1 d . . .
H58C H 1.0407 0.5512 0.6317 0.032 Uiso 1 1 calc R . .
H58D H 1.1347 0.5307 0.6100 0.032 Uiso 1 1 calc R . .
C59A C 1.1157(4) 0.6097(3) 0.5783(4) 0.0321(14) Uani 1 1 d . . .
H59C H 1.0702 0.6306 0.5502 0.038 Uiso 1 1 calc R . .
H59D H 1.1670 0.6106 0.5422 0.038 Uiso 1 1 calc R . .
C60A C 1.1366(5) 0.6347(3) 0.6631(4) 0.0501(19) Uani 1 1 d . . .
H60D H 1.0882 0.6298 0.7011 0.075 Uiso 1 1 calc R . .
H60E H 1.1477 0.6729 0.6558 0.075 Uiso 1 1 calc R . .
H60F H 1.1874 0.6174 0.6870 0.075 Uiso 1 1 calc R . .
O1 O 0.9005(2) 1.04311(15) -0.0735(2) 0.0243(9) Uani 1 1 d . . .
H1 H 0.9521 1.0465 -0.0595 0.036 Uiso 1 1 calc R . .
O2 O 1.0518(2) 1.03907(15) 0.0111(2) 0.0244(9) Uani 1 1 d . . .
H2 H 1.0315 1.0391 0.0598 0.037 Uiso 1 1 calc R . .
O3 O 0.9696(2) 1.03508(15) 0.1593(2) 0.0244(9) Uani 1 1 d . . .
H3 H 0.9202 1.0372 0.1387 0.037 Uiso 1 1 calc R . .
O4 O 0.8215(2) 1.03540(15) 0.0742(2) 0.0240(9) Uani 1 1 d . . .
H4 H 0.8335 1.0412 0.0237 0.036 Uiso 1 1 calc R . .
O5 O 0.7836(2) 0.83399(18) -0.2665(2) 0.0360(10) Uani 1 1 d . . .
O6 O 1.2393(2) 0.83162(18) -0.1193(2) 0.0341(10) Uani 1 1 d . . .
O7 O 1.0833(2) 0.81814(17) 0.3317(2) 0.0325(10) Uani 1 1 d . . .
O8 O 0.6204(2) 0.82713(16) 0.1787(2) 0.0260(9) Uani 1 1 d . . .
C1 C 0.8904(3) 0.9969(2) -0.1202(3) 0.0183(11) Uani 1 1 d . . .
C2 C 0.8098(3) 0.9743(2) -0.1248(3) 0.0185(11) Uani 1 1 d . . .
C3 C 0.7991(3) 0.9277(2) -0.1712(3) 0.0193(12) Uani 1 1 d . . .
H3A1 H 0.7440 0.9120 -0.1755 0.023 Uiso 1 1 calc R . .
C4 C 0.8688(3) 0.9035(2) -0.2118(3) 0.0210(12) Uani 1 1 d . . .
C5 C 0.9483(3) 0.9281(2) -0.2069(3) 0.0202(12) Uani 1 1 d . . .
H5 H 0.9952 0.9126 -0.2356 0.024 Uiso 1 1 calc R . .
C6 C 0.9610(3) 0.9746(2) -0.1613(3) 0.0185(11) Uani 1 1 d . . .
C7 C 1.0505(3) 0.9977(2) -0.1549(3) 0.0197(12) Uani 1 1 d . . .
H7A H 1.0468 1.0367 -0.1459 0.024 Uiso 1 1 calc R . .
H7B H 1.0810 0.9915 -0.2083 0.024 Uiso 1 1 calc R . .
C8 C 1.0978(3) 0.9930(2) -0.0011(3) 0.0180(11) Uani 1 1 d . . .
C9 C 1.1010(3) 0.9724(2) -0.0830(3) 0.0189(11) Uani 1 1 d . . .
C10 C 1.1467(3) 0.9257(2) -0.0971(3) 0.0184(12) Uani 1 1 d . . .
H10 H 1.1501 0.9114 -0.1521 0.022 Uiso 1 1 calc R . .
C11 C 1.1878(3) 0.8994(2) -0.0302(3) 0.0216(12) Uani 1 1 d . . .
C12 C 1.1835(3) 0.9209(2) 0.0503(3) 0.0200(12) Uani 1 1 d . . .
H12 H 1.2115 0.9030 0.0952 0.024 Uiso 1 1 calc R . .
C13 C 1.1396(3) 0.9679(2) 0.0664(3) 0.0200(11) Uani 1 1 d . . .
C14 C 1.1347(3) 0.9886(2) 0.1566(3) 0.0214(12) Uani 1 1 d . . .
H14A H 1.1884 0.9798 0.1866 0.026 Uiso 1 1 calc R . .
H14B H 1.1284 1.0279 0.1560 0.026 Uiso 1 1 calc R . .
C15 C 0.9790(3) 0.9865(2) 0.1997(3) 0.0200(12) Uani 1 1 d . . .
C16 C 1.0592(3) 0.9637(2) 0.2026(3) 0.0186(12) Uani 1 1 d . . .
C17 C 1.0698(3) 0.9153(2) 0.2447(3) 0.0192(12) Uani 1 1 d . . .
H17 H 1.1249 0.8995 0.2482 0.023 Uiso 1 1 calc R . .
C18 C 0.9995(3) 0.8897(2) 0.2820(3) 0.0183(11) Uani 1 1 d . . .
C19 C 0.9195(3) 0.9137(2) 0.2762(3) 0.0191(12) Uani 1 1 d . . .
H19 H 0.8717 0.8962 0.3005 0.023 Uiso 1 1 calc R . .
C20 C 0.9070(3) 0.9621(2) 0.2364(3) 0.0185(11) Uani 1 1 d . . .
C21 C 0.8181(3) 0.9864(2) 0.2330(3) 0.0198(11) Uani 1 1 d . . .
H21A H 0.7875 0.9777 0.2854 0.024 Uiso 1 1 calc R . .
H21B H 0.8230 1.0257 0.2292 0.024 Uiso 1 1 calc R . .
C22 C 0.7714(3) 0.9901(2) 0.0800(3) 0.0187(11) Uani 1 1 d . . .
C23 C 0.7670(3) 0.9659(2) 0.1589(3) 0.0188(11) Uani 1 1 d . . .
C24 C 0.7159(3) 0.9208(2) 0.1678(3) 0.0187(11) Uani 1 1 d . . .
H24 H 0.7117 0.9038 0.2209 0.022 Uiso 1 1 calc R . .
C25 C 0.6708(3) 0.9004(2) 0.0989(3) 0.0182(11) Uani 1 1 d . . .
C26 C 0.6766(3) 0.9250(2) 0.0211(3) 0.0176(11) Uani 1 1 d . . .
H26 H 0.6463 0.9106 -0.0255 0.021 Uiso 1 1 calc R . .
C27 C 0.7267(3) 0.9710(2) 0.0105(3) 0.0189(11) Uani 1 1 d . . .
C28 C 0.7339(3) 0.9963(2) -0.0762(3) 0.0200(12) Uani 1 1 d . . .
H28A H 0.6807 0.9893 -0.1082 0.024 Uiso 1 1 calc R . .
H28B H 0.7402 1.0354 -0.0700 0.024 Uiso 1 1 calc R . .
C29 C 0.8545(3) 0.8527(2) -0.2588(3) 0.0238(13) Uani 1 1 d . . .
C30 C 0.9316(3) 0.8257(3) -0.2982(4) 0.0298(14) Uani 1 1 d . . .
H30A H 0.9496 0.8467 -0.3476 0.036 Uiso 1 1 calc R . .
H30B H 0.9793 0.8261 -0.2572 0.036 Uiso 1 1 calc R . .
C31 C 0.9159(4) 0.7685(2) -0.3254(4) 0.0357(16) Uani 1 1 d . . .
H31A H 0.9634 0.7572 -0.3621 0.043 Uiso 1 1 calc R . .
H31B H 0.8627 0.7673 -0.3591 0.043 Uiso 1 1 calc R . .
C32 C 0.9082(4) 0.7289(3) -0.2536(4) 0.0373(15) Uani 1 1 d . . .
H32A H 0.8968 0.6932 -0.2776 0.045 Uiso 1 1 calc R . .
H32B H 0.8581 0.7389 -0.2194 0.045 Uiso 1 1 calc R . .
C33 C 0.9863(4) 0.7248(3) -0.1954(4) 0.0390(16) Uani 1 1 d . . .
H33A H 1.0385 0.7224 -0.2300 0.047 Uiso 1 1 calc R . .
H33B H 0.9903 0.7578 -0.1614 0.047 Uiso 1 1 calc R . .
C34 C 0.9828(4) 0.6766(3) -0.1367(4) 0.0427(17) Uani 1 1 d . . .
H34A H 0.9259 0.6757 -0.1099 0.051 Uiso 1 1 calc R . .
H34B H 0.9885 0.6437 -0.1707 0.051 Uiso 1 1 calc R . .
C35 C 1.0508(4) 0.6758(3) -0.0681(4) 0.0479(18) Uani 1 1 d . . .
H35A H 1.0430 0.7075 -0.0320 0.058 Uiso 1 1 calc R . .
H35B H 1.0419 0.6438 -0.0328 0.058 Uiso 1 1 calc R . .
C36 C 1.1408(4) 0.6754(3) -0.0998(5) 0.055(2) Uani 1 1 d . . .
H36A H 1.1491 0.6444 -0.1364 0.083 Uiso 1 1 calc R . .
H36B H 1.1805 0.6733 -0.0522 0.083 Uiso 1 1 calc R . .
H36C H 1.1516 0.7082 -0.1315 0.083 Uiso 1 1 calc R . .
C37 C 1.2316(3) 0.8477(2) -0.0479(3) 0.0238(13) Uani 1 1 d . . .
C38 C 1.2622(3) 0.8134(2) 0.0249(3) 0.0272(13) Uani 1 1 d . . .
H38A H 1.2943 0.8359 0.0652 0.033 Uiso 1 1 calc R . .
H38B H 1.3013 0.7855 0.0037 0.033 Uiso 1 1 calc R . .
C39 C 1.1867(4) 0.7870(3) 0.0697(4) 0.0317(14) Uani 1 1 d . . .
H39A H 1.1585 0.8138 0.1057 0.038 Uiso 1 1 calc R . .
H39B H 1.1445 0.7751 0.0272 0.038 Uiso 1 1 calc R . .
C40 C 1.2123(3) 0.7393(2) 0.1235(3) 0.0305(14) Uani 1 1 d . . .
H40A H 1.2409 0.7124 0.0879 0.037 Uiso 1 1 calc R . .
H40B H 1.2537 0.7511 0.1668 0.037 Uiso 1 1 calc R . .
C41 C 1.1361(4) 0.7138(3) 0.1659(4) 0.0359(16) Uani 1 1 d . . .
H41A H 1.0926 0.7056 0.1226 0.043 Uiso 1 1 calc R . .
H41B H 1.1108 0.7402 0.2049 0.043 Uiso 1 1 calc R . .
C42 C 1.1555(4) 0.6630(2) 0.2148(3) 0.0329(15) Uani 1 1 d . . .
H42A H 1.1951 0.6714 0.2615 0.039 Uiso 1 1 calc R . .
H42B H 1.1844 0.6372 0.1773 0.039 Uiso 1 1 calc R . .
C43 C 1.0750(4) 0.6374(3) 0.2499(4) 0.0449(18) Uani 1 1 d . . .
H43A H 1.0441 0.6641 0.2840 0.054 Uiso 1 1 calc R . .
H43B H 1.0372 0.6269 0.2028 0.054 Uiso 1 1 calc R . .
C44 C 1.0936(5) 0.5887(3) 0.3036(4) 0.0507(19) Uani 1 1 d . . .
H44A H 1.1303 0.5640 0.2725 0.076 Uiso 1 1 calc R . .
H44B H 1.0398 0.5708 0.3177 0.076 Uiso 1 1 calc R . .
H44C H 1.1227 0.5998 0.3553 0.076 Uiso 1 1 calc R . .
C45 C 1.0126(3) 0.8384(2) 0.3264(3) 0.0218(12) Uani 1 1 d . . .
C46 C 0.9357(3) 0.8108(2) 0.3646(3) 0.0235(12) Uani 1 1 d . . .
H46A H 0.8922 0.8053 0.3201 0.028 Uiso 1 1 calc R . .
H46B H 0.9105 0.8347 0.4073 0.028 Uiso 1 1 calc R . .
C47 C 0.9556(3) 0.7572(2) 0.4052(3) 0.0279(13) Uani 1 1 d . . .
H47A H 0.9989 0.7626 0.4499 0.034 Uiso 1 1 calc R . .
H47B H 0.9807 0.7332 0.3626 0.034 Uiso 1 1 calc R . .
C48 C 0.8775(3) 0.7304(2) 0.4429(3) 0.0283(13) Uani 1 1 d . . .
H48A H 0.8504 0.7552 0.4830 0.034 Uiso 1 1 calc R . .
H48B H 0.8357 0.7230 0.3976 0.034 Uiso 1 1 calc R . .
C49 C 0.8982(3) 0.6790(2) 0.4874(4) 0.0301(14) Uani 1 1 d . . .
H49A H 0.9464 0.6856 0.5266 0.036 Uiso 1 1 calc R . .
H49B H 0.9178 0.6526 0.4454 0.036 Uiso 1 1 calc R . .
C50 C 0.8244(3) 0.6546(2) 0.5366(4) 0.0290(14) Uani 1 1 d . . .
H50A H 0.8035 0.6812 0.5776 0.035 Uiso 1 1 calc R . .
H50B H 0.7769 0.6467 0.4973 0.035 Uiso 1 1 calc R . .
C51 C 0.8479(4) 0.6036(3) 0.5834(4) 0.0363(15) Uani 1 1 d . . .
H51A H 0.8681 0.5767 0.5425 0.044 Uiso 1 1 calc R . .
H51B H 0.8957 0.6113 0.6225 0.044 Uiso 1 1 calc R . .
C52 C 0.7745(4) 0.5805(3) 0.6323(4) 0.054(2) Uani 1 1 d . . .
H52A H 0.7544 0.6069 0.6731 0.081 Uiso 1 1 calc R . .
H52B H 0.7936 0.5483 0.6619 0.081 Uiso 1 1 calc R . .
H52C H 0.7278 0.5714 0.5938 0.081 Uiso 1 1 calc R . .
C53 C 0.6196(3) 0.8502(2) 0.1112(3) 0.0211(12) Uani 1 1 d . . .
C54 C 0.5672(3) 0.8290(2) 0.0391(3) 0.0240(12) Uani 1 1 d . . .
H54A H 0.6050 0.8241 -0.0098 0.029 Uiso 1 1 calc R . .
H54B H 0.5237 0.8560 0.0237 0.029 Uiso 1 1 calc R . .
C55 C 0.5223(3) 0.7766(2) 0.0572(3) 0.0241(12) Uani 1 1 d . . .
H55A H 0.4752 0.7829 0.0972 0.029 Uiso 1 1 calc R . .
H55B H 0.5633 0.7516 0.0839 0.029 Uiso 1 1 calc R . .
C56 C 0.4864(3) 0.7512(2) -0.0226(3) 0.0244(12) Uani 1 1 d . . .
H56A H 0.4432 0.7754 -0.0474 0.029 Uiso 1 1 calc R . .
H56B H 0.5331 0.7470 -0.0637 0.029 Uiso 1 1 calc R . .
C57 C 0.4453(3) 0.6968(2) -0.0071(3) 0.0249(13) Uani 1 1 d . . .
H57A H 0.4879 0.6728 0.0194 0.030 Uiso 1 1 calc R . .
H57B H 0.3973 0.7011 0.0326 0.030 Uiso 1 1 calc R . .
C58 C 0.4123(4) 0.6710(2) -0.0870(3) 0.0301(14) Uani 1 1 d . . .
H58A H 0.4581 0.6724 -0.1296 0.036 Uiso 1 1 calc R . .
H58B H 0.3638 0.6924 -0.1084 0.036 Uiso 1 1 calc R . .
C59 C 0.3831(4) 0.6132(3) -0.0778(4) 0.0313(14) Uani 1 1 d . . .
H59A H 0.4285 0.5924 -0.0493 0.038 Uiso 1 1 calc R . .
H59B H 0.3314 0.6120 -0.0423 0.038 Uiso 1 1 calc R . .
C60 C 0.3632(5) 0.5876(3) -0.1618(4) 0.054(2) Uani 1 1 d . . .
H60A H 0.3130 0.6049 -0.1868 0.081 Uiso 1 1 calc R . .
H60B H 0.3514 0.5495 -0.1537 0.081 Uiso 1 1 calc R . .
H60C H 0.4122 0.5918 -0.1992 0.081 Uiso 1 1 calc R . .
O1H O 0.71529(17) 0.75229(11) -0.00290(17) 0.0382(6) Uani 1 1 d . . .
C1H C 0.7884(4) 0.7595(2) 0.0198(3) 0.0296(12) Uani 1 1 d . . .
C2H C 0.8360(4) 0.7212(2) 0.0766(3) 0.0272(13) Uani 1 1 d . . .
H2H H 0.8802 0.7036 0.0408 0.033 Uiso 1 1 calc R . .
C3H C 0.8854(4) 0.7521(3) 0.1445(3) 0.0334(13) Uani 1 1 d . . .
H3H1 H 0.8443 0.7684 0.1840 0.040 Uiso 1 1 calc R . .
H3H2 H 0.9218 0.7270 0.1765 0.040 Uiso 1 1 calc R . .
C4H C 0.9411(4) 0.7958(3) 0.1064(4) 0.0337(14) Uani 1 1 d . . .
H4H1 H 0.9718 0.8148 0.1519 0.040 Uiso 1 1 calc R . .
H4H2 H 0.9844 0.7792 0.0696 0.040 Uiso 1 1 calc R . .
C5H C 0.8895(3) 0.8356(2) 0.0561(3) 0.0288(14) Uani 1 1 d . . .
H5H H 0.8469 0.8522 0.0946 0.035 Uiso 1 1 calc R . .
C6H C 0.8401(3) 0.8067(3) -0.0131(3) 0.0294(13) Uani 1 1 d . . .
H6H1 H 0.8810 0.7936 -0.0557 0.035 Uiso 1 1 calc R . .
H6H2 H 0.8010 0.8322 -0.0409 0.035 Uiso 1 1 calc R . .
C7H C 0.9445(4) 0.8802(3) 0.0202(4) 0.0384(16) Uani 1 1 d . . .
H7H1 H 0.9736 0.8990 0.0661 0.058 Uiso 1 1 calc R . .
H7H2 H 0.9082 0.9054 -0.0107 0.058 Uiso 1 1 calc R . .
H7H3 H 0.9871 0.8650 -0.0178 0.058 Uiso 1 1 calc R . .
C8H C 0.7798(4) 0.6764(2) 0.1104(4) 0.0329(14) Uani 1 1 d . . .
H8H H 0.7423 0.6649 0.0628 0.039 Uiso 1 1 calc R . .
C9H C 0.8330(4) 0.6278(3) 0.1352(4) 0.0416(17) Uani 1 1 d . . .
H9H1 H 0.8710 0.6372 0.1819 0.062 Uiso 1 1 calc R . .
H9H2 H 0.8672 0.6162 0.0871 0.062 Uiso 1 1 calc R . .
H9H3 H 0.7950 0.5988 0.1524 0.062 Uiso 1 1 calc R . .
C10H C 0.7205(4) 0.6939(3) 0.1804(4) 0.0436(17) Uani 1 1 d . . .
H10E H 0.6797 0.6653 0.1924 0.065 Uiso 1 1 calc R . .
H10F H 0.6894 0.7260 0.1630 0.065 Uiso 1 1 calc R . .
H10G H 0.7542 0.7016 0.2309 0.065 Uiso 1 1 calc R . .
O1G O 0.5945(2) 0.48846(12) 0.29308(17) 0.0463(7) Uani 1 1 d . . .
C1G C 0.7179(3) 0.4583(2) 0.4720(3) 0.0328(13) Uani 1 1 d . . .
H1G1 H 0.7593 0.4425 0.4323 0.039 Uiso 1 1 calc R . .
H1G2 H 0.7511 0.4759 0.5173 0.039 Uiso 1 1 calc R . .
C2G C 0.6653(4) 0.5007(2) 0.4258(3) 0.0280(14) Uani 1 1 d . . .
H2G H 0.6284 0.5177 0.4693 0.034 Uiso 1 1 calc R . .
C3G C 0.6049(3) 0.4735(3) 0.3653(3) 0.0319(12) Uani 1 1 d . . .
C4G C 0.5540(4) 0.4279(2) 0.3997(4) 0.0317(14) Uani 1 1 d . . .
H4G1 H 0.5227 0.4104 0.3531 0.038 Uiso 1 1 calc R . .
H4G2 H 0.5112 0.4420 0.4395 0.038 Uiso 1 1 calc R . .
C5G C 0.6094(4) 0.3862(2) 0.4446(3) 0.0297(14) Uani 1 1 d . . .
H5G H 0.6481 0.3699 0.4018 0.036 Uiso 1 1 calc R . .
C6G C 0.6655(3) 0.4140(2) 0.5098(3) 0.0292(13) Uani 1 1 d . . .
H6G1 H 0.6288 0.4290 0.5545 0.035 Uiso 1 1 calc R . .
H6G2 H 0.7043 0.3875 0.5359 0.035 Uiso 1 1 calc R . .
C7G C 0.5554(4) 0.3423(3) 0.4801(4) 0.0378(16) Uani 1 1 d . . .
H7G1 H 0.5924 0.3148 0.5048 0.057 Uiso 1 1 calc R . .
H7G2 H 0.5206 0.3265 0.4353 0.057 Uiso 1 1 calc R . .
H7G3 H 0.5179 0.3569 0.5235 0.057 Uiso 1 1 calc R . .
C8G C 0.7213(4) 0.5460(2) 0.3897(4) 0.0323(15) Uani 1 1 d . . .
H8G H 0.7608 0.5576 0.4357 0.039 Uiso 1 1 calc R . .
C9G C 0.7773(4) 0.5292(3) 0.3155(4) 0.0452(18) Uani 1 1 d . . .
H9G1 H 0.8077 0.4962 0.3295 0.068 Uiso 1 1 calc R . .
H9G2 H 0.8187 0.5575 0.3035 0.068 Uiso 1 1 calc R . .
H9G3 H 0.7411 0.5233 0.2660 0.068 Uiso 1 1 calc R . .
C10G C 0.6676(4) 0.5945(3) 0.3659(4) 0.0466(18) Uani 1 1 d . . .
H10B H 0.6311 0.5856 0.3178 0.070 Uiso 1 1 calc R . .
H10C H 0.7054 0.6242 0.3512 0.070 Uiso 1 1 calc R . .
H10D H 0.6318 0.6048 0.4135 0.070 Uiso 1 1 calc R . .

loop_
_atom_site_aniso_label
_atom_site_aniso_U_11
_atom_site_aniso_U_22
_atom_site_aniso_U_33
_atom_site_aniso_U_23
_atom_site_aniso_U_13
_atom_site_aniso_U_12
O1A 0.025(2) 0.020(2) 0.0257(19) 0.0025(17) 0.0001(17) -0.0037(17)
O2A 0.028(2) 0.019(2) 0.0244(18) -0.0011(17) 0.0021(17) 0.0002(18)
O3A 0.024(2) 0.020(2) 0.0254(19) 0.0013(17) 0.0004(16) 0.0000(17)
O4A 0.025(2) 0.022(2) 0.0246(19) -0.0010(17) 0.0015(17) 0.0000(18)
O5A 0.023(2) 0.039(3) 0.043(2) -0.014(2) -0.0017(18) -0.008(2)
O6A 0.035(2) 0.041(3) 0.023(2) -0.0044(19) 0.0055(17) 0.007(2)
O7A 0.021(2) 0.034(2) 0.0300(19) 0.0098(18) 0.0002(16) 0.0061(19)
O8A 0.028(2) 0.035(2) 0.0199(18) 0.0051(18) 0.0008(16) -0.0054(19)
C1A 0.021(3) 0.021(3) 0.016(2) 0.005(2) -0.002(2) -0.002(2)
C2A 0.017(2) 0.026(3) 0.016(2) 0.007(2) -0.002(2) 0.001(2)
C3A 0.018(3) 0.027(3) 0.016(2) 0.004(2) -0.002(2) -0.005(2)
C4A 0.019(3) 0.025(3) 0.015(2) 0.000(2) -0.005(2) -0.003(2)
C5A 0.018(3) 0.026(3) 0.015(2) 0.000(2) 0.001(2) -0.002(2)
C6A 0.020(3) 0.023(3) 0.015(2) 0.008(2) -0.001(2) -0.005(2)
C7A 0.020(3) 0.025(3) 0.019(2) 0.000(2) 0.004(2) -0.005(2)
C8A 0.015(3) 0.022(3) 0.023(3) 0.001(3) 0.001(2) -0.005(3)
C9A 0.016(2) 0.024(3) 0.018(2) 0.000(2) 0.001(2) -0.007(2)
C10A 0.021(3) 0.029(3) 0.018(3) -0.003(2) 0.004(2) -0.007(2)
C11A 0.013(2) 0.024(3) 0.022(3) -0.002(2) 0.003(2) -0.006(2)
C12A 0.012(2) 0.028(3) 0.020(2) 0.001(2) 0.002(2) -0.004(2)
C13A 0.013(2) 0.025(3) 0.019(2) -0.004(2) 0.003(2) -0.007(2)
C14A 0.015(3) 0.026(3) 0.021(2) -0.001(2) -0.002(2) -0.003(2)
C15A 0.019(3) 0.019(3) 0.017(2) -0.004(2) -0.003(2) 0.001(2)
C16A 0.015(2) 0.027(3) 0.017(2) -0.005(2) 0.000(2) -0.002(2)
C17A 0.017(3) 0.029(3) 0.018(3) -0.005(2) -0.001(2) -0.001(3)
C18A 0.020(3) 0.029(3) 0.014(2) -0.002(2) -0.003(2) 0.002(3)
C19A 0.019(3) 0.025(3) 0.015(2) -0.002(2) 0.001(2) -0.002(2)
C20A 0.016(2) 0.024(3) 0.013(2) -0.004(2) -0.0016(19) 0.004(2)
C21A 0.015(2) 0.020(3) 0.019(2) -0.005(2) 0.0011(19) 0.002(2)
C22A 0.014(3) 0.019(3) 0.024(3) 0.000(2) 0.002(2) 0.003(2)
C23A 0.015(2) 0.024(3) 0.014(2) -0.004(2) 0.0006(19) 0.006(2)
C24A 0.016(3) 0.024(3) 0.018(2) 0.001(2) -0.001(2) 0.005(2)
C25A 0.014(2) 0.027(3) 0.017(2) -0.001(2) -0.002(2) 0.006(2)
C26A 0.012(2) 0.030(3) 0.018(2) -0.004(2) -0.004(2) 0.005(2)
C27A 0.015(2) 0.024(3) 0.017(2) 0.003(2) 0.001(2) 0.005(2)
C28A 0.016(3) 0.026(3) 0.017(2) 0.001(2) -0.003(2) 0.002(2)
C29A 0.022(3) 0.032(4) 0.019(3) -0.005(2) -0.004(2) -0.003(3)
C30A 0.028(3) 0.032(3) 0.035(3) -0.008(3) 0.006(3) -0.006(3)
C31A 0.037(3) 0.036(4) 0.038(3) -0.013(3) -0.005(3) 0.003(3)
C32A 0.038(4) 0.032(4) 0.044(3) -0.006(3) 0.000(3) 0.000(3)
C33A 0.030(3) 0.034(4) 0.042(3) -0.012(3) 0.000(3) -0.005(3)
C34A 0.037(4) 0.042(4) 0.043(4) 0.000(3) 0.005(3) 0.002(3)
C35A 0.060(5) 0.042(4) 0.038(3) -0.006(3) 0.002(3) -0.001(4)
C36A 0.046(4) 0.064(5) 0.049(4) -0.005(4) -0.008(3) 0.012(4)
C37A 0.014(3) 0.030(3) 0.026(3) -0.002(3) 0.005(2) 0.001(2)
C38A 0.018(3) 0.034(4) 0.030(3) 0.000(3) 0.001(2) 0.006(3)
C39A 0.026(3) 0.029(4) 0.036(3) 0.002(3) 0.002(3) 0.005(3)
C40A 0.030(3) 0.029(4) 0.029(3) 0.000(3) -0.001(2) 0.004(3)
C41A 0.038(4) 0.032(4) 0.038(3) 0.002(3) 0.005(3) 0.005(3)
C42A 0.042(4) 0.029(4) 0.028(3) 0.002(3) -0.004(3) 0.004(3)
C43A 0.061(4) 0.032(4) 0.035(3) 0.001(3) 0.011(3) 0.006(4)
C44A 0.083(6) 0.037(4) 0.034(4) 0.006(3) 0.002(4) -0.013(4)
C45A 0.019(3) 0.025(3) 0.017(2) 0.001(2) -0.002(2) -0.001(2)
C46A 0.019(3) 0.027(3) 0.024(3) 0.000(2) 0.000(2) 0.000(2)
C47A 0.023(3) 0.024(3) 0.028(3) 0.004(3) 0.000(2) 0.001(3)
C48A 0.022(3) 0.031(3) 0.029(3) 0.006(3) 0.001(2) 0.004(3)
C49A 0.033(3) 0.022(3) 0.032(3) 0.007(3) 0.000(2) 0.005(3)
C50A 0.028(3) 0.030(4) 0.035(3) 0.000(3) -0.002(3) -0.001(3)
C51A 0.047(4) 0.028(4) 0.040(3) 0.006(3) 0.003(3) -0.001(3)
C52A 0.080(5) 0.050(5) 0.045(4) 0.005(4) 0.023(4) -0.012(4)
C53A 0.013(3) 0.025(3) 0.020(3) -0.001(2) 0.000(2) 0.005(2)
C54A 0.025(3) 0.026(3) 0.021(2) -0.001(2) -0.002(2) -0.008(2)
C55A 0.027(3) 0.030(3) 0.023(3) 0.006(2) -0.003(2) -0.007(2)
C56A 0.024(3) 0.028(3) 0.021(3) 0.002(2) 0.000(2) -0.005(3)
C57A 0.024(3) 0.027(3) 0.022(3) 0.007(2) 0.000(2) 0.000(3)
C58A 0.032(3) 0.024(3) 0.024(3) 0.003(3) -0.007(2) -0.008(3)
C59A 0.030(3) 0.029(3) 0.037(3) 0.005(3) 0.001(3) -0.006(3)
C60A 0.063(5) 0.039(4) 0.049(4) -0.009(3) 0.012(4) -0.025(4)
O1 0.027(2) 0.020(2) 0.0261(19) -0.0034(17) -0.0006(17) 0.0001(18)
O2 0.026(2) 0.023(2) 0.0247(18) 0.0011(18) 0.0031(16) -0.0007(18)
O3 0.024(2) 0.021(2) 0.027(2) -0.0009(18) -0.0019(17) -0.0005(18)
O4 0.024(2) 0.022(2) 0.0257(19) 0.0021(18) 0.0012(17) -0.0036(18)
O5 0.021(2) 0.049(3) 0.038(2) -0.018(2) -0.0012(17) -0.007(2)
O6 0.034(2) 0.040(3) 0.029(2) -0.005(2) 0.0055(18) 0.011(2)
O7 0.020(2) 0.043(3) 0.035(2) 0.012(2) 0.0007(17) 0.008(2)
O8 0.026(2) 0.031(2) 0.0215(18) 0.0050(18) -0.0013(15) -0.0071(18)
C1 0.022(3) 0.017(3) 0.017(2) 0.004(2) -0.001(2) 0.001(2)
C2 0.021(3) 0.021(3) 0.014(2) 0.005(2) 0.000(2) 0.001(2)
C3 0.016(3) 0.027(3) 0.016(2) 0.003(2) -0.002(2) -0.001(2)
C4 0.019(3) 0.028(3) 0.016(2) 0.000(2) 0.001(2) 0.000(2)
C5 0.018(3) 0.026(3) 0.017(2) 0.006(2) -0.001(2) 0.003(2)
C6 0.018(3) 0.023(3) 0.015(2) 0.004(2) -0.001(2) 0.002(2)
C7 0.019(3) 0.021(3) 0.019(2) 0.006(2) -0.001(2) -0.004(2)
C8 0.016(2) 0.016(3) 0.022(2) 0.000(2) 0.001(2) -0.005(2)
C9 0.014(2) 0.022(3) 0.021(2) 0.005(2) 0.002(2) -0.006(2)
C10 0.010(3) 0.025(3) 0.021(3) -0.001(2) 0.003(2) -0.006(2)
C11 0.014(3) 0.026(3) 0.025(3) 0.002(2) 0.003(2) 0.000(2)
C12 0.015(3) 0.023(3) 0.022(3) 0.003(2) -0.002(2) -0.003(2)
C13 0.016(3) 0.023(3) 0.021(2) 0.001(2) -0.001(2) -0.007(2)
C14 0.020(3) 0.025(3) 0.019(2) -0.004(2) 0.001(2) -0.003(2)
C15 0.025(3) 0.020(3) 0.015(2) -0.003(2) 0.000(2) -0.003(2)
C16 0.021(3) 0.022(3) 0.013(2) -0.004(2) -0.002(2) -0.005(2)
C17 0.017(3) 0.027(3) 0.014(2) -0.002(2) -0.001(2) 0.003(2)
C18 0.019(3) 0.021(3) 0.015(2) 0.002(2) -0.001(2) 0.000(2)
C19 0.017(3) 0.026(3) 0.014(2) -0.002(2) 0.000(2) -0.001(2)
C20 0.020(3) 0.021(3) 0.015(2) -0.006(2) -0.002(2) -0.003(2)
C21 0.020(3) 0.023(3) 0.016(2) -0.002(2) 0.000(2) 0.001(2)
C22 0.017(3) 0.019(3) 0.020(2) -0.002(2) 0.001(2) 0.002(2)
C23 0.014(2) 0.021(3) 0.022(2) -0.001(2) 0.000(2) 0.005(2)
C24 0.017(3) 0.022(3) 0.016(2) 0.002(2) 0.004(2) 0.005(2)
C25 0.013(2) 0.021(3) 0.021(2) 0.000(2) 0.002(2) -0.002(2)
C26 0.015(2) 0.022(3) 0.016(2) 0.002(2) 0.001(2) 0.000(2)
C27 0.016(2) 0.023(3) 0.018(2) 0.000(2) 0.000(2) 0.003(2)
C28 0.022(3) 0.020(3) 0.018(2) 0.004(2) 0.001(2) 0.004(2)
C29 0.021(3) 0.029(3) 0.021(3) 0.000(2) 0.001(2) -0.004(3)
C30 0.025(3) 0.034(3) 0.030(3) -0.009(3) 0.005(2) -0.001(3)
C31 0.035(3) 0.036(4) 0.036(3) -0.014(3) 0.006(3) -0.007(3)
C32 0.033(3) 0.033(4) 0.046(3) -0.012(3) -0.006(3) -0.005(3)
C33 0.037(4) 0.032(4) 0.048(4) -0.010(3) 0.003(3) 0.005(3)
C34 0.048(4) 0.039(4) 0.041(3) -0.006(3) 0.002(3) -0.002(3)
C35 0.050(4) 0.046(5) 0.047(4) -0.001(4) 0.000(3) 0.001(4)
C36 0.052(5) 0.051(5) 0.063(5) -0.012(4) -0.004(4) 0.011(4)
C37 0.016(3) 0.030(3) 0.026(3) 0.000(3) 0.003(2) -0.002(2)
C38 0.022(3) 0.028(3) 0.031(3) 0.000(3) 0.002(2) 0.008(3)
C39 0.028(3) 0.032(4) 0.036(3) 0.006(3) 0.004(3) 0.004(3)
C40 0.036(3) 0.028(4) 0.027(3) 0.000(3) -0.005(2) 0.003(3)
C41 0.047(4) 0.029(3) 0.032(3) 0.008(3) 0.006(3) 0.008(3)
C42 0.048(4) 0.027(4) 0.024(3) -0.002(3) -0.003(3) 0.002(3)
C43 0.055(4) 0.041(4) 0.039(4) 0.007(3) 0.014(3) 0.003(4)
C44 0.073(5) 0.044(4) 0.035(4) 0.007(3) -0.002(4) -0.009(4)
C45 0.022(3) 0.028(3) 0.015(2) -0.002(2) -0.003(2) 0.004(3)
C46 0.024(3) 0.025(3) 0.022(3) 0.004(2) -0.001(2) 0.002(3)
C47 0.026(3) 0.027(3) 0.031(3) 0.004(3) 0.003(2) 0.006(3)
C48 0.028(3) 0.025(3) 0.032(3) 0.002(3) -0.003(2) 0.000(3)
C49 0.024(3) 0.028(3) 0.038(3) 0.000(3) 0.005(2) 0.001(3)
C50 0.031(3) 0.022(3) 0.034(3) 0.000(3) 0.004(3) -0.003(3)
C51 0.037(3) 0.032(4) 0.040(3) 0.004(3) 0.001(3) -0.007(3)
C52 0.068(5) 0.044(5) 0.051(4) 0.009(4) 0.019(4) -0.008(4)
C53 0.017(3) 0.026(3) 0.020(3) 0.001(2) 0.002(2) -0.001(2)
C54 0.022(3) 0.028(3) 0.022(3) 0.004(2) 0.000(2) 0.001(2)
C55 0.026(3) 0.026(3) 0.020(2) -0.001(2) -0.001(2) -0.004(2)
C56 0.023(3) 0.027(3) 0.023(3) 0.002(2) -0.003(2) -0.003(3)
C57 0.025(3) 0.025(3) 0.025(3) 0.005(2) -0.004(2) -0.004(3)
C58 0.033(3) 0.029(3) 0.028(3) 0.005(3) 0.000(3) -0.008(3)
C59 0.029(3) 0.026(3) 0.038(3) 0.001(3) 0.000(3) -0.006(3)
C60 0.068(5) 0.045(5) 0.049(4) -0.014(4) 0.023(4) -0.031(4)
O1H 0.0303(14) 0.0374(15) 0.0469(16) 0.0048(12) -0.0046(11) -0.0014(12)
C1H 0.034(3) 0.029(3) 0.026(2) -0.002(2) 0.001(2) -0.003(2)
C2H 0.028(3) 0.027(3) 0.027(3) -0.004(2) 0.002(2) 0.004(3)
C3H 0.044(3) 0.032(3) 0.024(2) 0.004(2) -0.010(2) -0.003(2)
C4H 0.034(3) 0.035(3) 0.033(3) -0.001(3) -0.010(2) -0.001(3)
C5H 0.023(3) 0.030(4) 0.032(3) 0.000(3) 0.002(2) -0.003(3)
C6H 0.027(3) 0.035(3) 0.026(3) 0.008(2) -0.003(2) 0.002(3)
C7H 0.035(3) 0.039(4) 0.041(3) 0.009(3) -0.004(3) -0.005(3)
C8H 0.034(3) 0.030(4) 0.035(3) 0.003(3) -0.001(3) 0.002(3)
C9H 0.042(4) 0.029(4) 0.054(4) 0.014(3) 0.007(3) 0.009(3)
C10H 0.045(4) 0.043(4) 0.043(3) 0.014(3) 0.009(3) 0.000(3)
O1G 0.064(2) 0.0427(16) 0.0317(14) 0.0044(13) -0.0088(13) 0.0026(15)
C1G 0.025(2) 0.036(3) 0.037(3) 0.007(2) -0.010(2) -0.002(2)
C2G 0.029(3) 0.029(4) 0.026(3) 0.004(3) 0.001(2) 0.003(3)
C3G 0.035(3) 0.033(3) 0.028(2) 0.000(2) -0.0019(19) 0.007(2)
C4G 0.031(3) 0.029(3) 0.035(3) -0.001(2) -0.007(2) 0.003(3)
C5G 0.033(3) 0.027(3) 0.029(3) 0.000(3) -0.003(3) 0.005(3)
C6G 0.026(3) 0.032(3) 0.029(3) 0.004(2) -0.003(2) 0.001(2)
C7G 0.033(3) 0.035(4) 0.045(4) 0.006(3) -0.008(3) -0.005(3)
C8G 0.036(3) 0.028(4) 0.033(3) 0.005(3) 0.002(3) 0.001(3)
C9G 0.040(4) 0.048(4) 0.049(4) 0.013(3) 0.018(3) 0.008(3)
C10G 0.058(5) 0.032(4) 0.050(4) 0.000(3) -0.006(4) 0.003(3)

loop_
_atom_type_symbol
_atom_type_description
_atom_type_scat_dispersion_real
_atom_type_scat_dispersion_imag
_atom_type_scat_source
C C 0.0033 0.0000 'International Tables Vol C Tables 4.2.6.8 and 6.1.1.4'
H H 0.0000 0.0000 'International Tables Vol C Tables 4.2.6.8 and 6.1.1.4'
O O 0.0106 0.0000 'International Tables Vol C Tables 4.2.6.8 and 6.1.1.4'

loop_
_geom_angle_atom_site_label_1
_geom_angle_atom_site_label_2
_geom_angle_atom_site_label_3
_geom_angle
_geom_angle_site_symmetry_1
_geom_angle_site_symmetry_3
_geom_angle_publ_flag
C1A O1A H1A 109.5 . . ?
C8A O2A H2A 109.5 . . ?
C15A O3A H3A 109.5 . . ?
C22A O4A H4A 109.4 . . ?
O1A C1A C6A 121.2(4) . . ?
O1A C1A C2A 117.1(4) . . ?
C6A C1A C2A 121.7(5) . . ?
C3A C2A C1A 118.0(5) . . ?
C3A C2A C28A 120.6(5) . . ?
C1A C2A C28A 121.2(5) . . ?
C2A C3A C4A 121.2(5) . . ?
C2A C3A H3A2 119.4 . . ?
C4A C3A H3A2 119.4 . . ?
C3A C4A C5A 119.7(5) . . ?
C3A C4A C29A 119.0(5) . . ?
C5A C4A C29A 121.3(5) . . ?
C6A C5A C4A 121.0(5) . . ?
C6A C5A H5A 119.5 . . ?
C4A C5A H5A 119.5 . . ?
C5A C6A C1A 118.5(5) . . ?
C5A C6A C7A 119.2(5) . . ?
C1A C6A C7A 122.3(5) . . ?
C9A C7A C6A 111.6(4) . . ?
C9A C7A H7C 109.3 . . ?
C6A C7A H7C 109.2 . . ?
C9A C7A H7D 109.4 . . ?
C6A C7A H7D 109.4 . . ?
H7C C7A H7D 108.0 . . ?
O2A C8A C13A 120.4(4) . . ?
O2A C8A C9A 117.7(5) . . ?
C13A C8A C9A 121.9(5) . . ?
C10A C9A C8A 118.1(5) . . ?
C10A C9A C7A 120.8(4) . . ?
C8A C9A C7A 120.9(5) . . ?
C9A C10A C11A 122.1(5) . . ?
C9A C10A H10A 119.0 . . ?
C11A C10A H10A 118.9 . . ?
C10A C11A C12A 118.2(5) . . ?
C10A C11A C37A 119.8(5) . . ?
C12A C11A C37A 122.0(5) . . ?
C13A C12A C11A 121.7(5) . . ?
C13A C12A H12A 119.1 . . ?
C11A C12A H12A 119.2 . . ?
C12A C13A C8A 117.9(4) . . ?
C12A C13A C14A 119.1(5) . . ?
C8A C13A C14A 122.8(5) . . ?
C13A C14A C16A 111.6(4) . . ?
C13A C14A H14C 109.3 . . ?
C16A C14A H14C 109.3 . . ?
C13A C14A H14D 109.3 . . ?
C16A C14A H14D 109.3 . . ?
H14C C14A H14D 107.9 . . ?
O3A C15A C20A 120.9(4) . . ?
O3A C15A C16A 117.3(4) . . ?
C20A C15A C16A 121.8(5) . . ?
C17A C16A C15A 118.0(5) . . ?
C17A C16A C14A 121.3(5) . . ?
C15A C16A C14A 120.6(5) . . ?
C16A C17A C18A 121.5(5) . . ?
C16A C17A H17A 119.3 . . ?
C18A C17A H17A 119.2 . . ?
C19A C18A C17A 119.2(5) . . ?
C19A C18A C45A 121.4(5) . . ?
C17A C18A C45A 119.4(5) . . ?
C18A C19A C20A 121.1(5) . . ?
C18A C19A H19A 119.5 . . ?
C20A C19A H19A 119.4 . . ?
C15A C20A C19A 118.4(4) . . ?
C15A C20A C21A 122.7(5) . . ?
C19A C20A C21A 118.8(4) . . ?
C23A C21A C20A 112.4(4) . . ?
C23A C21A H21C 109.2 . . ?
C20A C21A H21C 109.1 . . ?
C23A C21A H21D 109.1 . . ?
C20A C21A H21D 109.1 . . ?
H21C C21A H21D 107.9 . . ?
O4A C22A C27A 121.1(4) . . ?
O4A C22A C23A 117.5(4) . . ?
C27A C22A C23A 121.4(5) . . ?
C24A C23A C22A 118.7(5) . . ?
C24A C23A C21A 120.7(4) . . ?
C22A C23A C21A 120.6(5) . . ?
C23A C24A C25A 121.5(5) . . ?
C23A C24A H24A 119.3 . . ?
C25A C24A H24A 119.3 . . ?
C24A C25A C26A 117.7(5) . . ?
C24A C25A C53A 118.9(4) . . ?
C26A C25A C53A 123.4(5) . . ?
C27A C26A C25A 122.4(5) . . ?
C27A C26A H26A 118.8 . . ?
C25A C26A H26A 118.8 . . ?
C26A C27A C22A 118.3(4) . . ?
C26A C27A C28A 120.4(4) . . ?
C22A C27A C28A 121.2(5) . . ?
C2A C28A C27A 110.8(4) . . ?
C2A C28A H28C 109.5 . . ?
C27A C28A H28C 109.4 . . ?
C2A C28A H28D 109.5 . . ?
C27A C28A H28D 109.5 . . ?
H28C C28A H28D 108.1 . . ?
O5A C29A C4A 120.7(5) . . ?
O5A C29A C30A 121.1(5) . . ?
C4A C29A C30A 118.1(5) . . ?
C29A C30A C31A 114.7(5) . . ?
C29A C30A H30C 108.6 . . ?
C31A C30A H30C 108.6 . . ?
C29A C30A H30D 108.6 . . ?
C31A C30A H30D 108.6 . . ?
H30C C30A H30D 107.6 . . ?
C30A C31A C32A 114.4(5) . . ?
C30A C31A H31C 108.7 . . ?
C32A C31A H31C 108.6 . . ?
C30A C31A H31D 108.7 . . ?
C32A C31A H31D 108.6 . . ?
H31C C31A H31D 107.6 . . ?
C33A C32A C31A 114.2(5) . . ?
C33A C32A H32C 108.7 . . ?
C31A C32A H32C 108.8 . . ?
C33A C32A H32D 108.7 . . ?
C31A C32A H32D 108.7 . . ?
H32C C32A H32D 107.6 . . ?
C34A C33A C32A 112.4(5) . . ?
C34A C33A H33C 109.1 . . ?
C32A C33A H33C 109.2 . . ?
C34A C33A H33D 109.1 . . ?
C32A C33A H33D 109.1 . . ?
H33C C33A H33D 107.9 . . ?
C33A C34A C35A 115.6(6) . . ?
C33A C34A H34C 108.4 . . ?
C35A C34A H34C 108.4 . . ?
C33A C34A H34D 108.4 . . ?
C35A C34A H34D 108.3 . . ?
H34C C34A H34D 107.5 . . ?
C36A C35A C34A 113.8(5) . . ?
C36A C35A H35C 108.8 . . ?
C34A C35A H35C 108.9 . . ?
C36A C35A H35D 108.8 . . ?
C34A C35A H35D 108.7 . . ?
H35C C35A H35D 107.7 . . ?
C35A C36A H36D 109.5 . . ?
C35A C36A H36E 109.5 . . ?
H36D C36A H36E 109.5 . . ?
C35A C36A H36F 109.5 . . ?
H36D C36A H36F 109.5 . . ?
H36E C36A H36F 109.5 . . ?
O6A C37A C11A 120.3(5) . . ?
O6A C37A C38A 118.9(5) . . ?
C11A C37A C38A 120.8(4) . . ?
C37A C38A C39A 110.9(4) . . ?
C37A C38A H38C 109.5 . . ?
C39A C38A H38C 109.5 . . ?
C37A C38A H38D 109.5 . . ?
C39A C38A H38D 109.4 . . ?
H38C C38A H38D 108.1 . . ?
C40A C39A C38A 113.7(4) . . ?
C40A C39A H39C 108.8 . . ?
C38A C39A H39C 108.8 . . ?
C40A C39A H39D 108.8 . . ?
C38A C39A H39D 108.8 . . ?
H39C C39A H39D 107.7 . . ?
C39A C40A C41A 111.3(4) . . ?
C39A C40A H40C 109.3 . . ?
C41A C40A H40C 109.4 . . ?
C39A C40A H40D 109.3 . . ?
C41A C40A H40D 109.4 . . ?
H40C C40A H40D 108.0 . . ?
C42A C41A C40A 114.4(5) . . ?
C42A C41A H41C 108.7 . . ?
C40A C41A H41C 108.7 . . ?
C42A C41A H41D 108.7 . . ?
C40A C41A H41D 108.6 . . ?
H41C C41A H41D 107.6 . . ?
C41A C42A C43A 112.0(5) . . ?
C41A C42A H42C 109.2 . . ?
C43A C42A H42C 109.2 . . ?
C41A C42A H42D 109.2 . . ?
C43A C42A H42D 109.2 . . ?
H42C C42A H42D 107.9 . . ?
C44A C43A C42A 114.3(6) . . ?
C44A C43A H43C 108.7 . . ?
C42A C43A H43C 108.7 . . ?
C44A C43A H43D 108.7 . . ?
C42A C43A H43D 108.6 . . ?
H43C C43A H43D 107.6 . . ?
C43A C44A H44D 109.5 . . ?
C43A C44A H44E 109.5 . . ?
H44D C44A H44E 109.5 . . ?
C43A C44A H44F 109.5 . . ?
H44D C44A H44F 109.5 . . ?
H44E C44A H44F 109.5 . . ?
O7A C45A C18A 120.5(5) . . ?
O7A C45A C46A 121.0(5) . . ?
C18A C45A C46A 118.5(4) . . ?
C47A C46A C45A 113.8(4) . . ?
C47A C46A H46C 108.8 . . ?
C45A C46A H46C 108.7 . . ?
C47A C46A H46D 108.9 . . ?
C45A C46A H46D 108.8 . . ?
H46C C46A H46D 107.7 . . ?
C46A C47A C48A 112.2(4) . . ?
C46A C47A H47C 109.2 . . ?
C48A C47A H47C 109.2 . . ?
C46A C47A H47D 109.1 . . ?
C48A C47A H47D 109.1 . . ?
H47C C47A H47D 107.9 . . ?
C47A C48A C49A 112.6(4) . . ?
C47A C48A H48C 109.1 . . ?
C49A C48A H48C 109.1 . . ?
C47A C48A H48D 109.0 . . ?
C49A C48A H48D 109.0 . . ?
H48C C48A H48D 107.8 . . ?
C50A C49A C48A 113.6(5) . . ?
C50A C49A H49C 108.9 . . ?
C48A C49A H49C 108.8 . . ?
C50A C49A H49D 108.8 . . ?
C48A C49A H49D 108.9 . . ?
H49C C49A H49D 107.7 . . ?
C51A C50A C49A 112.9(5) . . ?
C51A C50A H50C 109.0 . . ?
C49A C50A H50C 109.0 . . ?
C51A C50A H50D 109.0 . . ?
C49A C50A H50D 109.0 . . ?
H50C C50A H50D 107.8 . . ?
C50A C51A C52A 112.9(5) . . ?
C50A C51A H51C 109.0 . . ?
C52A C51A H51C 109.1 . . ?
C50A C51A H51D 109.0 . . ?
C52A C51A H51D 108.9 . . ?
H51C C51A H51D 107.8 . . ?
C51A C52A H52D 109.4 . . ?
C51A C52A H52E 109.5 . . ?
H52D C52A H52E 109.5 . . ?
C51A C52A H52F 109.6 . . ?
H52D C52A H52F 109.5 . . ?
H52E C52A H52F 109.5 . . ?
O8A C53A C25A 120.6(5) . . ?
O8A C53A C54A 121.1(5) . . ?
C25A C53A C54A 118.3(4) . . ?
C53A C54A C55A 113.4(4) . . ?
C53A C54A H54C 108.8 . . ?
C55A C54A H54C 108.9 . . ?
C53A C54A H54D 108.9 . . ?
C55A C54A H54D 108.9 . . ?
H54C C54A H54D 107.7 . . ?
C56A C55A C54A 112.1(4) . . ?
C56A C55A H55C 109.2 . . ?
C54A C55A H55C 109.2 . . ?
C56A C55A H55D 109.2 . . ?
C54A C55A H55D 109.1 . . ?
H55C C55A H55D 107.9 . . ?
C55A C56A C57A 112.9(4) . . ?
C55A C56A H56C 109.0 . . ?
C57A C56A H56C 109.0 . . ?
C55A C56A H56D 109.0 . . ?
C57A C56A H56D 109.0 . . ?
H56C C56A H56D 107.8 . . ?
C56A C57A C58A 112.1(4) . . ?
C56A C57A H57C 109.2 . . ?
C58A C57A H57C 109.1 . . ?
C56A C57A H57D 109.2 . . ?
C58A C57A H57D 109.2 . . ?
H57C C57A H57D 107.9 . . ?
C59A C58A C57A 114.2(5) . . ?
C59A C58A H58C 108.8 . . ?
C57A C58A H58C 108.7 . . ?
C59A C58A H58D 108.7 . . ?
C57A C58A H58D 108.7 . . ?
H58C C58A H58D 107.6 . . ?
C58A C59A C60A 110.8(5) . . ?
C58A C59A H59C 109.4 . . ?
C60A C59A H59C 109.5 . . ?
C58A C59A H59D 109.5 . . ?
C60A C59A H59D 109.5 . . ?
H59C C59A H59D 108.1 . . ?
C59A C60A H60D 109.5 . . ?
C59A C60A H60E 109.4 . . ?
H60D C60A H60E 109.5 . . ?
C59A C60A H60F 109.5 . . ?
H60D C60A H60F 109.5 . . ?
H60E C60A H60F 109.5 . . ?
C1 O1 H1 109.5 . . ?
C8 O2 H2 109.5 . . ?
C15 O3 H3 109.5 . . ?
C22 O4 H4 109.5 . . ?
C2 C1 O1 118.1(4) . . ?
C2 C1 C6 122.3(5) . . ?
O1 C1 C6 119.7(4) . . ?
C1 C2 C3 118.5(5) . . ?
C1 C2 C28 122.6(5) . . ?
C3 C2 C28 118.7(4) . . ?
C2 C3 C4 120.9(5) . . ?
C2 C3 H3A1 119.6 . . ?
C4 C3 H3A1 119.5 . . ?
C5 C4 C3 118.6(5) . . ?
C5 C4 C29 122.5(5) . . ?
C3 C4 C29 118.8(5) . . ?
C4 C5 C6 121.9(5) . . ?
C4 C5 H5 119.1 . . ?
C6 C5 H5 119.1 . . ?
C5 C6 C1 117.8(5) . . ?
C5 C6 C7 119.1(4) . . ?
C1 C6 C7 123.1(5) . . ?
C6 C7 C9 111.5(4) . . ?
C6 C7 H7A 109.4 . . ?
C9 C7 H7A 109.4 . . ?
C6 C7 H7B 109.3 . . ?
C9 C7 H7B 109.3 . . ?
H7A C7 H7B 108.0 . . ?
O2 C8 C13 120.6(4) . . ?
O2 C8 C9 117.5(4) . . ?
C13 C8 C9 121.9(5) . . ?
C10 C9 C8 118.7(5) . . ?
C10 C9 C7 119.5(4) . . ?
C8 C9 C7 121.7(5) . . ?
C9 C10 C11 120.3(5) . . ?
C9 C10 H10 119.8 . . ?
C11 C10 H10 119.9 . . ?
C12 C11 C10 119.5(5) . . ?
C12 C11 C37 122.3(5) . . ?
C10 C11 C37 118.1(5) . . ?
C13 C12 C11 121.6(5) . . ?
C13 C12 H12 119.2 . . ?
C11 C12 H12 119.1 . . ?
C12 C13 C8 117.9(4) . . ?
C12 C13 C14 119.2(5) . . ?
C8 C13 C14 122.9(5) . . ?
C16 C14 C13 110.9(4) . . ?
C16 C14 H14A 109.5 . . ?
C13 C14 H14A 109.5 . . ?
C16 C14 H14B 109.5 . . ?
C13 C14 H14B 109.4 . . ?
H14A C14 H14B 108.1 . . ?
C16 C15 O3 118.3(4) . . ?
C16 C15 C20 122.4(5) . . ?
O3 C15 C20 119.4(4) . . ?
C15 C16 C17 118.9(5) . . ?
C15 C16 C14 121.4(5) . . ?
C17 C16 C14 119.6(5) . . ?
C16 C17 C18 120.4(5) . . ?
C16 C17 H17 119.8 . . ?
C18 C17 H17 119.9 . . ?
C19 C18 C17 118.8(5) . . ?
C19 C18 C45 121.9(5) . . ?
C17 C18 C45 119.3(4) . . ?
C20 C19 C18 122.3(5) . . ?
C20 C19 H19 118.9 . . ?
C18 C19 H19 118.9 . . ?
C19 C20 C15 117.3(5) . . ?
C19 C20 C21 119.6(4) . . ?
C15 C20 C21 123.1(5) . . ?
C23 C21 C20 112.0(4) . . ?
C23 C21 H21A 109.2 . . ?
C20 C21 H21A 109.2 . . ?
C23 C21 H21B 109.2 . . ?
C20 C21 H21B 109.2 . . ?
H21A C21 H21B 107.9 . . ?
O4 C22 C27 120.8(4) . . ?
O4 C22 C23 116.5(4) . . ?
C27 C22 C23 122.7(5) . . ?
C24 C23 C22 118.4(5) . . ?
C24 C23 C21 119.8(4) . . ?
C22 C23 C21 121.8(5) . . ?
C23 C24 C25 120.3(4) . . ?
C23 C24 H24 119.9 . . ?
C25 C24 H24 119.9 . . ?
C26 C25 C24 120.3(5) . . ?
C26 C25 C53 121.7(5) . . ?
C24 C25 C53 118.0(4) . . ?
C25 C26 C27 120.7(5) . . ?
C25 C26 H26 119.7 . . ?
C27 C26 H26 119.6 . . ?
C22 C27 C26 117.7(4) . . ?
C22 C27 C28 122.7(5) . . ?
C26 C27 C28 119.6(4) . . ?
C2 C28 C27 111.8(4) . . ?
C2 C28 H28A 109.2 . . ?
C27 C28 H28A 109.2 . . ?
C2 C28 H28B 109.2 . . ?
C27 C28 H28B 109.3 . . ?
H28A C28 H28B 107.9 . . ?
O5 C29 C4 121.1(5) . . ?
O5 C29 C30 120.9(5) . . ?
C4 C29 C30 118.0(5) . . ?
C31 C30 C29 114.3(5) . . ?
C31 C30 H30A 108.7 . . ?
C29 C30 H30A 108.7 . . ?
C31 C30 H30B 108.7 . . ?
C29 C30 H30B 108.7 . . ?
H30A C30 H30B 107.6 . . ?
C30 C31 C32 114.5(5) . . ?
C30 C31 H31A 108.6 . . ?
C32 C31 H31A 108.7 . . ?
C30 C31 H31B 108.7 . . ?
C32 C31 H31B 108.7 . . ?
H31A C31 H31B 107.6 . . ?
C31 C32 C33 115.7(5) . . ?
C31 C32 H32A 108.3 . . ?
C33 C32 H32A 108.3 . . ?
C31 C32 H32B 108.4 . . ?
C33 C32 H32B 108.4 . . ?
H32A C32 H32B 107.4 . . ?
C34 C33 C32 113.1(6) . . ?
C34 C33 H33A 108.9 . . ?
C32 C33 H33A 109.0 . . ?
C34 C33 H33B 109.0 . . ?
C32 C33 H33B 108.9 . . ?
H33A C33 H33B 107.8 . . ?
C35 C34 C33 115.0(6) . . ?
C35 C34 H34A 108.5 . . ?
C33 C34 H34A 108.5 . . ?
C35 C34 H34B 108.6 . . ?
C33 C34 H34B 108.5 . . ?
H34A C34 H34B 107.5 . . ?
C36 C35 C34 114.4(5) . . ?
C36 C35 H35A 108.7 . . ?
C34 C35 H35A 108.7 . . ?
C36 C35 H35B 108.6 . . ?
C34 C35 H35B 108.6 . . ?
H35A C35 H35B 107.6 . . ?
C35 C36 H36A 109.5 . . ?
C35 C36 H36B 109.5 . . ?
H36A C36 H36B 109.5 . . ?
C35 C36 H36C 109.4 . . ?
H36A C36 H36C 109.5 . . ?
H36B C36 H36C 109.5 . . ?
O6 C37 C11 120.9(5) . . ?
O6 C37 C38 119.7(5) . . ?
C11 C37 C38 119.3(4) . . ?
C37 C38 C39 111.1(4) . . ?
C37 C38 H38A 109.4 . . ?
C39 C38 H38A 109.4 . . ?
C37 C38 H38B 109.4 . . ?
C39 C38 H38B 109.4 . . ?
H38A C38 H38B 108.0 . . ?
C40 C39 C38 113.6(5) . . ?
C40 C39 H39A 108.9 . . ?
C38 C39 H39A 108.9 . . ?
C40 C39 H39B 108.8 . . ?
C38 C39 H39B 108.8 . . ?
H39A C39 H39B 107.7 . . ?
C41 C40 C39 112.2(5) . . ?
C41 C40 H40A 109.2 . . ?
C39 C40 H40A 109.2 . . ?
C41 C40 H40B 109.1 . . ?
C39 C40 H40B 109.2 . . ?
H40A C40 H40B 107.9 . . ?
C40 C41 C42 115.2(5) . . ?
C40 C41 H41A 108.4 . . ?
C42 C41 H41A 108.5 . . ?
C40 C41 H41B 108.5 . . ?
C42 C41 H41B 108.5 . . ?
H41A C41 H41B 107.5 . . ?
C41 C42 C43 112.1(5) . . ?
C41 C42 H42A 109.2 . . ?
C43 C42 H42A 109.2 . . ?
C41 C42 H42B 109.2 . . ?
C43 C42 H42B 109.2 . . ?
H42A C42 H42B 107.9 . . ?
C44 C43 C42 112.8(6) . . ?
C44 C43 H43A 109.0 . . ?
C42 C43 H43A 109.1 . . ?
C44 C43 H43B 109.0 . . ?
C42 C43 H43B 109.0 . . ?
H43A C43 H43B 107.8 . . ?
C43 C44 H44A 109.5 . . ?
C43 C44 H44B 109.5 . . ?
H44A C44 H44B 109.5 . . ?
C43 C44 H44C 109.4 . . ?
H44A C44 H44C 109.5 . . ?
H44B C44 H44C 109.5 . . ?
O7 C45 C18 121.2(5) . . ?
O7 C45 C46 120.3(5) . . ?
C18 C45 C46 118.5(4) . . ?
C45 C46 C47 114.2(4) . . ?
C45 C46 H46A 108.7 . . ?
C47 C46 H46A 108.7 . . ?
C45 C46 H46B 108.7 . . ?
C47 C46 H46B 108.6 . . ?
H46A C46 H46B 107.6 . . ?
C46 C47 C48 113.3(4) . . ?
C46 C47 H47A 109.0 . . ?
C48 C47 H47A 108.9 . . ?
C46 C47 H47B 108.9 . . ?
C48 C47 H47B 108.9 . . ?
H47A C47 H47B 107.8 . . ?
C49 C48 C47 113.1(5) . . ?
C49 C48 H48A 108.9 . . ?
C47 C48 H48A 108.9 . . ?
C49 C48 H48B 109.0 . . ?
C47 C48 H48B 109.0 . . ?
H48A C48 H48B 107.8 . . ?
C48 C49 C50 115.0(5) . . ?
C48 C49 H49A 108.5 . . ?
C50 C49 H49A 108.5 . . ?
C48 C49 H49B 108.5 . . ?
C50 C49 H49B 108.6 . . ?
H49A C49 H49B 107.5 . . ?
C51 C50 C49 113.9(5) . . ?
C51 C50 H50A 108.8 . . ?
C49 C50 H50A 108.8 . . ?
C51 C50 H50B 108.8 . . ?
C49 C50 H50B 108.8 . . ?
H50A C50 H50B 107.7 . . ?
C52 C51 C50 113.0(5) . . ?
C52 C51 H51A 108.9 . . ?
C50 C51 H51A 109.0 . . ?
C52 C51 H51B 109.0 . . ?
C50 C51 H51B 109.0 . . ?
H51A C51 H51B 107.8 . . ?
C51 C52 H52A 109.4 . . ?
C51 C52 H52B 109.5 . . ?
H52A C52 H52B 109.5 . . ?
C51 C52 H52C 109.5 . . ?
H52A C52 H52C 109.5 . . ?
H52B C52 H52C 109.5 . . ?
O8 C53 C25 120.5(5) . . ?
O8 C53 C54 120.6(5) . . ?
C25 C53 C54 118.9(4) . . ?
C53 C54 C55 114.3(4) . . ?
C53 C54 H54A 108.7 . . ?
C55 C54 H54A 108.6 . . ?
C53 C54 H54B 108.7 . . ?
C55 C54 H54B 108.7 . . ?
H54A C54 H54B 107.6 . . ?
C54 C55 C56 111.8(4) . . ?
C54 C55 H55A 109.2 . . ?
C56 C55 H55A 109.2 . . ?
C54 C55 H55B 109.3 . . ?
C56 C55 H55B 109.3 . . ?
H55A C55 H55B 107.9 . . ?
C57 C56 C55 113.0(4) . . ?
C57 C56 H56A 109.0 . . ?
C55 C56 H56A 109.0 . . ?
C57 C56 H56B 109.0 . . ?
C55 C56 H56B 109.0 . . ?
H56A C56 H56B 107.8 . . ?
C58 C57 C56 112.7(4) . . ?
C58 C57 H57A 109.1 . . ?
C56 C57 H57A 109.0 . . ?
C58 C57 H57B 109.1 . . ?
C56 C57 H57B 109.0 . . ?
H57A C57 H57B 107.8 . . ?
C57 C58 C59 115.1(5) . . ?
C57 C58 H58A 108.5 . . ?
C59 C58 H58A 108.4 . . ?
C57 C58 H58B 108.5 . . ?
C59 C58 H58B 108.5 . . ?
H58A C58 H58B 107.5 . . ?
C60 C59 C58 112.2(5) . . ?
C60 C59 H59A 109.2 . . ?
C58 C59 H59A 109.2 . . ?
C60 C59 H59B 109.1 . . ?
C58 C59 H59B 109.2 . . ?
H59A C59 H59B 107.9 . . ?
C59 C60 H60A 109.5 . . ?
C59 C60 H60B 109.5 . . ?
H60A C60 H60B 109.5 . . ?
C59 C60 H60C 109.4 . . ?
H60A C60 H60C 109.5 . . ?
H60B C60 H60C 109.5 . . ?
O1H C1H C2H 123.1(5) . . ?
O1H C1H C6H 121.0(5) . . ?
C2H C1H C6H 115.8(5) . . ?
C1H C2H C8H 113.2(5) . . ?
C1H C2H C3H 110.3(5) . . ?
C8H C2H C3H 114.2(4) . . ?
C1H C2H H2H 106.1 . . ?
C8H C2H H2H 106.2 . . ?
C3H C2H H2H 106.2 . . ?
C4H C3H C2H 111.5(4) . . ?
C4H C3H H3H1 109.4 . . ?
C2H C3H H3H1 109.4 . . ?
C4H C3H H3H2 109.3 . . ?
C2H C3H H3H2 109.3 . . ?
H3H1 C3H H3H2 108.0 . . ?
C5H C4H C3H 112.2(5) . . ?
C5H C4H H4H1 109.1 . . ?
C3H C4H H4H1 109.2 . . ?
C5H C4H H4H2 109.2 . . ?
C3H C4H H4H2 109.2 . . ?
H4H1 C4H H4H2 107.9 . . ?
C4H C5H C7H 112.4(5) . . ?
C4H C5H C6H 109.7(5) . . ?
C7H C5H C6H 111.2(4) . . ?
C4H C5H H5H 107.8 . . ?
C7H C5H H5H 107.7 . . ?
C6H C5H H5H 107.8 . . ?
C5H C6H C1H 112.7(4) . . ?
C5H C6H H6H1 109.1 . . ?
C1H C6H H6H1 109.0 . . ?
C5H C6H H6H2 109.0 . . ?
C1H C6H H6H2 109.1 . . ?
H6H1 C6H H6H2 107.8 . . ?
C5H C7H H7H1 109.5 . . ?
C5H C7H H7H2 109.4 . . ?
H7H1 C7H H7H2 109.5 . . ?
C5H C7H H7H3 109.5 . . ?
H7H1 C7H H7H3 109.5 . . ?
H7H2 C7H H7H3 109.5 . . ?
C10H C8H C2H 113.8(5) . . ?
C10H C8H C9H 112.0(5) . . ?
C2H C8H C9H 111.3(5) . . ?
C10H C8H H8H 106.4 . . ?
C2H C8H H8H 106.4 . . ?
C9H C8H H8H 106.4 . . ?
C8H C9H H9H1 109.5 . . ?
C8H C9H H9H2 109.5 . . ?
H9H1 C9H H9H2 109.5 . . ?
C8H C9H H9H3 109.5 . . ?
H9H1 C9H H9H3 109.5 . . ?
H9H2 C9H H9H3 109.5 . . ?
C8H C10H H10E 109.5 . . ?
C8H C10H H10F 109.4 . . ?
H10E C10H H10F 109.5 . . ?
C8H C10H H10G 109.5 . . ?
H10E C10H H10G 109.5 . . ?
H10F C10H H10G 109.5 . . ?
C6G C1G C2G 114.2(4) . . ?
C6G C1G H1G1 108.7 . . ?
C2G C1G H1G1 108.7 . . ?
C6G C1G H1G2 108.7 . . ?
C2G C1G H1G2 108.7 . . ?
H1G1 C1G H1G2 107.6 . . ?
C3G C2G C1G 109.2(5) . . ?
C3G C2G C8G 116.6(5) . . ?
C1G C2G C8G 112.5(5) . . ?
C3G C2G H2G 105.9 . . ?
C1G C2G H2G 105.9 . . ?
C8G C2G H2G 105.9 . . ?
O1G C3G C4G 120.7(5) . . ?
O1G C3G C2G 123.0(5) . . ?
C4G C3G C2G 116.2(5) . . ?
C3G C4G C5G 113.0(5) . . ?
C3G C4G H4G1 109.0 . . ?
C5G C4G H4G1 109.0 . . ?
C3G C4G H4G2 109.0 . . ?
C5G C4G H4G2 109.0 . . ?
H4G1 C4G H4G2 107.8 . . ?
C7G C5G C6G 113.6(5) . . ?
C7G C5G C4G 111.0(5) . . ?
C6G C5G C4G 109.2(5) . . ?
C7G C5G H5G 107.6 . . ?
C6G C5G H5G 107.6 . . ?
C4G C5G H5G 107.6 . . ?
C1G C6G C5G 112.1(4) . . ?
C1G C6G H6G1 109.2 . . ?
C5G C6G H6G1 109.2 . . ?
C1G C6G H6G2 109.2 . . ?
C5G C6G H6G2 109.2 . . ?
H6G1 C6G H6G2 107.9 . . ?
C5G C7G H7G1 109.5 . . ?
C5G C7G H7G2 109.4 . . ?
H7G1 C7G H7G2 109.5 . . ?
C5G C7G H7G3 109.5 . . ?
H7G1 C7G H7G3 109.5 . . ?
H7G2 C7G H7G3 109.5 . . ?
C10G C8G C9G 110.0(5) . . ?
C10G C8G C2G 111.4(5) . . ?
C9G C8G C2G 114.4(5) . . ?
C10G C8G H8G 106.9 . . ?
C9G C8G H8G 106.9 . . ?
C2G C8G H8G 106.8 . . ?
C8G C9G H9G1 109.5 . . ?
C8G C9G H9G2 109.5 . . ?
H9G1 C9G H9G2 109.5 . . ?
C8G C9G H9G3 109.5 . . ?
H9G1 C9G H9G3 109.5 . . ?
H9G2 C9G H9G3 109.5 . . ?
C8G C10G H10B 109.5 . . ?
C8G C10G H10C 109.5 . . ?
H10B C10G H10C 109.5 . . ?
C8G C10G H10D 109.5 . . ?
H10B C10G H10D 109.5 . . ?
H10C C10G H10D 109.5 . . ?

loop_
_geom_bond_atom_site_label_1
_geom_bond_atom_site_label_2
_geom_bond_distance
_geom_bond_site_symmetry_2
_geom_bond_publ_flag
O1A C1A 1.375(6) . ?
O1A H1A 0.8400 . ?
O2A C8A 1.383(6) . ?
O2A H2A 0.8400 . ?
O3A C15A 1.378(6) . ?
O3A H3A 0.8400 . ?
O4A C22A 1.372(6) . ?
O4A H4A 0.8400 . ?
O5A C29A 1.218(6) . ?
O6A C37A 1.234(6) . ?
O7A C45A 1.218(6) . ?
O8A C53A 1.220(6) . ?
C1A C6A 1.392(7) . ?
C1A C2A 1.422(7) . ?
C2A C3A 1.384(7) . ?
C2A C28A 1.523(6) . ?
C3A C4A 1.391(7) . ?
C3A H3A2 0.9500 . ?
C4A C5A 1.400(7) . ?
C4A C29A 1.501(8) . ?
C5A C6A 1.389(7) . ?
C5A H5A 0.9500 . ?
C6A C7A 1.531(7) . ?
C7A C9A 1.518(7) . ?
C7A H7C 0.9900 . ?
C7A H7D 0.9900 . ?
C8A C13A 1.397(7) . ?
C8A C9A 1.406(7) . ?
C9A C10A 1.375(8) . ?
C10A C11A 1.394(7) . ?
C10A H10A 0.9500 . ?
C11A C12A 1.402(7) . ?
C11A C37A 1.480(8) . ?
C12A C13A 1.389(8) . ?
C12A H12A 0.9500 . ?
C13A C14A 1.523(6) . ?
C14A C16A 1.524(7) . ?
C14A H14C 0.9900 . ?
C14A H14D 0.9900 . ?
C15A C20A 1.387(6) . ?
C15A C16A 1.419(7) . ?
C16A C17A 1.377(8) . ?
C17A C18A 1.397(7) . ?
C17A H17A 0.9500 . ?
C18A C19A 1.394(7) . ?
C18A C45A 1.502(8) . ?
C19A C20A 1.395(7) . ?
C19A H19A 0.9500 . ?
C20A C21A 1.524(6) . ?
C21A C23A 1.522(6) . ?
C21A H21C 0.9900 . ?
C21A H21D 0.9900 . ?
C22A C27A 1.395(7) . ?
C22A C23A 1.409(7) . ?
C23A C24A 1.378(7) . ?
C24A C25A 1.403(7) . ?
C24A H24A 0.9500 . ?
C25A C26A 1.410(7) . ?
C25A C53A 1.477(8) . ?
C26A C27A 1.369(7) . ?
C26A H26A 0.9500 . ?
C27A C28A 1.530(6) . ?
C28A H28C 0.9900 . ?
C28A H28D 0.9900 . ?
C29A C30A 1.512(7) . ?
C30A C31A 1.529(8) . ?
C30A H30C 0.9900 . ?
C30A H30D 0.9900 . ?
C31A C32A 1.532(9) . ?
C31A H31C 0.9900 . ?
C31A H31D 0.9900 . ?
C32A C33A 1.529(8) . ?
C32A H32C 0.9900 . ?
C32A H32D 0.9900 . ?
C33A C34A 1.520(9) . ?
C33A H33C 0.9900 . ?
C33A H33D 0.9900 . ?
C34A C35A 1.534(9) . ?
C34A H34C 0.9900 . ?
C34A H34D 0.9900 . ?
C35A C36A 1.519(9) . ?
C35A H35C 0.9900 . ?
C35A H35D 0.9900 . ?
C36A H36D 0.9800 . ?
C36A H36E 0.9800 . ?
C36A H36F 0.9800 . ?
C37A C38A 1.513(7) . ?
C38A C39A 1.535(7) . ?
C38A H38C 0.9900 . ?
C38A H38D 0.9900 . ?
C39A C40A 1.519(8) . ?
C39A H39C 0.9900 . ?
C39A H39D 0.9900 . ?
C40A C41A 1.535(8) . ?
C40A H40C 0.9900 . ?
C40A H40D 0.9900 . ?
C41A C42A 1.521(8) . ?
C41A H41C 0.9900 . ?
C41A H41D 0.9900 . ?
C42A C43A 1.523(9) . ?
C42A H42C 0.9900 . ?
C42A H42D 0.9900 . ?
C43A C44A 1.516(9) . ?
C43A H43C 0.9900 . ?
C43A H43D 0.9900 . ?
C44A H44D 0.9800 . ?
C44A H44E 0.9800 . ?
C44A H44F 0.9800 . ?
C45A C46A 1.517(7) . ?
C46A C47A 1.518(8) . ?
C46A H46C 0.9900 . ?
C46A H46D 0.9900 . ?
C47A C48A 1.524(7) . ?
C47A H47C 0.9900 . ?
C47A H47D 0.9900 . ?
C48A C49A 1.541(8) . ?
C48A H48C 0.9900 . ?
C48A H48D 0.9900 . ?
C49A C50A 1.520(7) . ?
C49A H49C 0.9900 . ?
C49A H49D 0.9900 . ?
C50A C51A 1.516(8) . ?
C50A H50C 0.9900 . ?
C50A H50D 0.9900 . ?
C51A C52A 1.535(8) . ?
C51A H51C 0.9900 . ?
C51A H51D 0.9900 . ?
C52A H52D 0.9800 . ?
C52A H52E 0.9800 . ?
C52A H52F 0.9800 . ?
C53A C54A 1.518(7) . ?
C54A C55A 1.530(8) . ?
C54A H54C 0.9900 . ?
C54A H54D 0.9900 . ?
C55A C56A 1.513(7) . ?
C55A H55C 0.9900 . ?
C55A H55D 0.9900 . ?
C56A C57A 1.527(8) . ?
C56A H56C 0.9900 . ?
C56A H56D 0.9900 . ?
C57A C58A 1.529(7) . ?
C57A H57C 0.9900 . ?
C57A H57D 0.9900 . ?
C58A C59A 1.520(8) . ?
C58A H58C 0.9900 . ?
C58A H58D 0.9900 . ?
C59A C60A 1.525(8) . ?
C59A H59C 0.9900 . ?
C59A H59D 0.9900 . ?
C60A H60D 0.9800 . ?
C60A H60E 0.9800 . ?
C60A H60F 0.9800 . ?
O1 C1 1.387(6) . ?
O1 H1 0.8400 . ?
O2 C8 1.374(6) . ?
O2 H2 0.8400 . ?
O3 C15 1.385(6) . ?
O3 H3 0.8400 . ?
O4 C22 1.384(6) . ?
O4 H4 0.8400 . ?
O5 C29 1.211(6) . ?
O6 C37 1.214(6) . ?
O7 C45 1.219(6) . ?
O8 C53 1.222(6) . ?
C1 C2 1.384(7) . ?
C1 C6 1.402(6) . ?
C2 C3 1.393(7) . ?
C2 C28 1.524(6) . ?
C3 C4 1.407(7) . ?
C3 H3A1 0.9500 . ?
C4 C5 1.390(7) . ?
C4 C29 1.494(8) . ?
C5 C6 1.387(7) . ?
C5 H5 0.9500 . ?
C6 C7 1.518(7) . ?
C7 C9 1.528(7) . ?
C7 H7A 0.9900 . ?
C7 H7B 0.9900 . ?
C8 C13 1.405(7) . ?
C8 C9 1.405(7) . ?
C9 C10 1.392(7) . ?
C10 C11 1.407(7) . ?
C10 H10 0.9500 . ?
C11 C12 1.393(7) . ?
C11 C37 1.493(8) . ?
C12 C13 1.388(8) . ?
C12 H12 0.9500 . ?
C13 C14 1.531(6) . ?
C14 C16 1.528(6) . ?
C14 H14A 0.9900 . ?
C14 H14B 0.9900 . ?
C15 C16 1.379(7) . ?
C15 C20 1.410(6) . ?
C16 C17 1.396(7) . ?
C17 C18 1.408(7) . ?
C17 H17 0.9500 . ?
C18 C19 1.392(7) . ?
C18 C45 1.483(7) . ?
C19 C20 1.383(7) . ?
C19 H19 0.9500 . ?
C20 C21 1.519(7) . ?
C21 C23 1.514(6) . ?
C21 H21A 0.9900 . ?
C21 H21B 0.9900 . ?
C22 C27 1.393(7) . ?
C22 C23 1.397(7) . ?
C23 C24 1.391(7) . ?
C24 C25 1.401(7) . ?
C24 H24 0.9500 . ?
C25 C26 1.388(6) . ?
C25 C53 1.504(7) . ?
C26 C27 1.405(7) . ?
C26 H26 0.9500 . ?
C27 C28 1.525(6) . ?
C28 H28A 0.9900 . ?
C28 H28B 0.9900 . ?
C29 C30 1.522(7) . ?
C30 C31 1.515(8) . ?
C30 H30A 0.9900 . ?
C30 H30B 0.9900 . ?
C31 C32 1.520(8) . ?
C31 H31A 0.9900 . ?
C31 H31B 0.9900 . ?
C32 C33 1.534(8) . ?
C32 H32A 0.9900 . ?
C32 H32B 0.9900 . ?
C33 C34 1.530(9) . ?
C33 H33A 0.9900 . ?
C33 H33B 0.9900 . ?
C34 C35 1.522(8) . ?
C34 H34A 0.9900 . ?
C34 H34B 0.9900 . ?
C35 C36 1.499(9) . ?
C35 H35A 0.9900 . ?
C35 H35B 0.9900 . ?
C36 H36A 0.9800 . ?
C36 H36B 0.9800 . ?
C36 H36C 0.9800 . ?
C37 C38 1.518(7) . ?
C38 C39 1.534(7) . ?
C38 H38A 0.9900 . ?
C38 H38B 0.9900 . ?
C39 C40 1.523(8) . ?
C39 H39A 0.9900 . ?
C39 H39B 0.9900 . ?
C40 C41 1.514(8) . ?
C40 H40A 0.9900 . ?
C40 H40B 0.9900 . ?
C41 C42 1.523(8) . ?
C41 H41A 0.9900 . ?
C41 H41B 0.9900 . ?
C42 C43 1.523(9) . ?
C42 H42A 0.9900 . ?
C42 H42B 0.9900 . ?
C43 C44 1.519(9) . ?
C43 H43A 0.9900 . ?
C43 H43B 0.9900 . ?
C44 H44A 0.9800 . ?
C44 H44B 0.9800 . ?
C44 H44C 0.9800 . ?
C45 C46 1.517(7) . ?
C46 C47 1.522(8) . ?
C46 H46A 0.9900 . ?
C46 H46B 0.9900 . ?
C47 C48 1.522(7) . ?
C47 H47A 0.9900 . ?
C47 H47B 0.9900 . ?
C48 C49 1.504(8) . ?
C48 H48A 0.9900 . ?
C48 H48B 0.9900 . ?
C49 C50 1.528(7) . ?
C49 H49A 0.9900 . ?
C49 H49B 0.9900 . ?
C50 C51 1.524(8) . ?
C50 H50A 0.9900 . ?
C50 H50B 0.9900 . ?
C51 C52 1.507(8) . ?
C51 H51A 0.9900 . ?
C51 H51B 0.9900 . ?
C52 H52A 0.9800 . ?
C52 H52B 0.9800 . ?
C52 H52C 0.9800 . ?
C53 C54 1.506(7) . ?
C54 C55 1.518(8) . ?
C54 H54A 0.9900 . ?
C54 H54B 0.9900 . ?
C55 C56 1.528(7) . ?
C55 H55A 0.9900 . ?
C55 H55B 0.9900 . ?
C56 C57 1.527(8) . ?
C56 H56A 0.9900 . ?
C56 H56B 0.9900 . ?
C57 C58 1.516(8) . ?
C57 H57A 0.9900 . ?
C57 H57B 0.9900 . ?
C58 C59 1.527(8) . ?
C58 H58A 0.9900 . ?
C58 H58B 0.9900 . ?
C59 C60 1.516(8) . ?
C59 H59A 0.9900 . ?
C59 H59B 0.9900 . ?
C60 H60A 0.9800 . ?
C60 H60B 0.9800 . ?
C60 H60C 0.9800 . ?
O1H C1H 1.212(6) . ?
C1H C2H 1.514(8) . ?
C1H C6H 1.526(8) . ?
C2H C8H 1.526(8) . ?
C2H C3H 1.536(7) . ?
C2H H2H 1.0000 . ?
C3H C4H 1.528(8) . ?
C3H H3H1 0.9900 . ?
C3H H3H2 0.9900 . ?
C4H C5H 1.512(8) . ?
C4H H4H1 0.9900 . ?
C4H H4H2 0.9900 . ?
C5H C7H 1.524(8) . ?
C5H C6H 1.527(8) . ?
C5H H5H 1.0000 . ?
C6H H6H1 0.9900 . ?
C6H H6H2 0.9900 . ?
C7H H7H1 0.9800 . ?
C7H H7H2 0.9800 . ?
C7H H7H3 0.9800 . ?
C8H C10H 1.518(8) . ?
C8H C9H 1.527(8) . ?
C8H H8H 1.0000 . ?
C9H H9H1 0.9800 . ?
C9H H9H2 0.9800 . ?
C9H H9H3 0.9800 . ?
C10H H10E 0.9800 . ?
C10H H10F 0.9800 . ?
C10H H10G 0.9800 . ?
O1G C3G 1.221(6) . ?
C1G C6G 1.507(7) . ?
C1G C2G 1.531(8) . ?
C1G H1G1 0.9900 . ?
C1G H1G2 0.9900 . ?
C2G C3G 1.510(8) . ?
C2G C8G 1.547(8) . ?
C2G H2G 1.0000 . ?
C3G C4G 1.498(8) . ?
C4G C5G 1.533(8) . ?
C4G H4G1 0.9900 . ?
C4G H4G2 0.9900 . ?
C5G C7G 1.500(8) . ?
C5G C6G 1.527(8) . ?
C5G H5G 1.0000 . ?
C6G H6G1 0.9900 . ?
C6G H6G2 0.9900 . ?
C7G H7G1 0.9800 . ?
C7G H7G2 0.9800 . ?
C7G H7G3 0.9800 . ?
C8G C10G 1.524(9) . ?
C8G C9G 1.534(8) . ?
C8G H8G 1.0000 . ?
C9G H9G1 0.9800 . ?
C9G H9G2 0.9800 . ?
C9G H9G3 0.9800 . ?
C10G H10B 0.9800 . ?
C10G H10C 0.9800 . ?
C10G H10D 0.9800 . ?

loop_
_geom_torsion_atom_site_label_1
_geom_torsion_atom_site_label_2
_geom_torsion_atom_site_label_3
_geom_torsion_atom_site_label_4
_geom_torsion
_geom_torsion_site_symmetry_1
_geom_torsion_site_symmetry_2
_geom_torsion_site_symmetry_3
_geom_torsion_site_symmetry_4
_geom_torsion_publ_flag
O1A C1A C2A C3A 179.4(4) . . . . ?
C6A C1A C2A C3A -1.1(7) . . . . ?
O1A C1A C2A C28A 3.7(7) . . . . ?
C6A C1A C2A C28A -176.7(4) . . . . ?
C1A C2A C3A C4A 0.3(7) . . . . ?
C28A C2A C3A C4A 176.0(4) . . . . ?
C2A C3A C4A C5A 0.2(7) . . . . ?
C2A C3A C4A C29A -177.8(4) . . . . ?
C3A C4A C5A C6A -0.1(7) . . . . ?
C29A C4A C5A C6A 177.9(5) . . . . ?
C4A C5A C6A C1A -0.6(7) . . . . ?
C4A C5A C6A C7A -177.3(4) . . . . ?
O1A C1A C6A C5A -179.3(4) . . . . ?
C2A C1A C6A C5A 1.2(7) . . . . ?
O1A C1A C6A C7A -2.7(7) . . . . ?
C2A C1A C6A C7A 177.8(5) . . . . ?
C5A C6A C7A C9A 84.1(5) . . . . ?
C1A C6A C7A C9A -92.4(6) . . . . ?
O2A C8A C9A C10A 179.8(4) . . . . ?
C13A C8A C9A C10A -0.7(7) . . . . ?
O2A C8A C9A C7A 4.2(7) . . . . ?
C13A C8A C9A C7A -176.3(4) . . . . ?
C6A C7A C9A C10A -87.2(5) . . . . ?
C6A C7A C9A C8A 88.2(6) . . . . ?
C8A C9A C10A C11A -1.4(8) . . . . ?
C7A C9A C10A C11A 174.2(4) . . . . ?
C9A C10A C11A C12A 2.3(7) . . . . ?
C9A C10A C11A C37A -176.7(5) . . . . ?
C10A C11A C12A C13A -1.1(7) . . . . ?
C37A C11A C12A C13A 177.9(4) . . . . ?
C11A C12A C13A C8A -0.9(7) . . . . ?
C11A C12A C13A C14A -176.8(4) . . . . ?
O2A C8A C13A C12A -178.7(4) . . . . ?
C9A C8A C13A C12A 1.8(7) . . . . ?
O2A C8A C13A C14A -2.9(7) . . . . ?
C9A C8A C13A C14A 177.6(5) . . . . ?
C12A C13A C14A C16A 85.9(6) . . . . ?
C8A C13A C14A C16A -89.9(6) . . . . ?
O3A C15A C16A C17A -178.1(4) . . . . ?
C20A C15A C16A C17A 0.6(7) . . . . ?
O3A C15A C16A C14A 5.5(7) . . . . ?
C20A C15A C16A C14A -175.8(4) . . . . ?
C13A C14A C16A C17A -87.9(6) . . . . ?
C13A C14A C16A C15A 88.4(6) . . . . ?
C15A C16A C17A C18A -1.7(7) . . . . ?
C14A C16A C17A C18A 174.6(4) . . . . ?
C16A C17A C18A C19A 1.1(7) . . . . ?
C16A C17A C18A C45A -179.5(4) . . . . ?
C17A C18A C19A C20A 0.7(7) . . . . ?
C45A C18A C19A C20A -178.7(4) . . . . ?
O3A C15A C20A C19A 179.7(4) . . . . ?
C16A C15A C20A C19A 1.1(7) . . . . ?
O3A C15A C20A C21A -2.3(7) . . . . ?
C16A C15A C20A C21A 179.0(4) . . . . ?
C18A C19A C20A C15A -1.7(7) . . . . ?
C18A C19A C20A C21A -179.7(4) . . . . ?
C15A C20A C21A C23A -92.3(6) . . . . ?
C19A C20A C21A C23A 85.7(5) . . . . ?
O4A C22A C23A C24A -178.3(4) . . . . ?
C27A C22A C23A C24A 0.2(7) . . . . ?
O4A C22A C23A C21A 3.6(7) . . . . ?
C27A C22A C23A C21A -177.9(4) . . . . ?
C20A C21A C23A C24A -91.2(5) . . . . ?
C20A C21A C23A C22A 86.9(6) . . . . ?
C22A C23A C24A C25A -0.9(7) . . . . ?
C21A C23A C24A C25A 177.1(4) . . . . ?
C23A C24A C25A C26A 1.4(7) . . . . ?
C23A C24A C25A C53A -177.0(4) . . . . ?
C24A C25A C26A C27A -1.1(7) . . . . ?
C53A C25A C26A C27A 177.2(4) . . . . ?
C25A C26A C27A C22A 0.4(7) . . . . ?
C25A C26A C27A C28A -178.0(4) . . . . ?
O4A C22A C27A C26A 178.6(4) . . . . ?
C23A C22A C27A C26A 0.1(7) . . . . ?
O4A C22A C27A C28A -3.1(7) . . . . ?
C23A C22A C27A C28A 178.5(4) . . . . ?
C3A C2A C28A C27A -84.0(6) . . . . ?
C1A C2A C28A C27A 91.6(6) . . . . ?
C26A C27A C28A C2A 90.5(6) . . . . ?
C22A C27A C28A C2A -87.8(6) . . . . ?
C3A C4A C29A O5A -5.6(8) . . . . ?
C5A C4A C29A O5A 176.4(5) . . . . ?
C3A C4A C29A C30A 176.2(5) . . . . ?
C5A C4A C29A C30A -1.8(8) . . . . ?
O5A C29A C30A C31A 14.7(8) . . . . ?
C4A C29A C30A C31A -167.1(5) . . . . ?
C29A C30A C31A C32A 71.5(7) . . . . ?
C30A C31A C32A C33A 60.0(7) . . . . ?
C31A C32A C33A C34A 166.7(5) . . . . ?
C32A C33A C34A C35A 171.0(5) . . . . ?
C33A C34A C35A C36A 58.5(8) . . . . ?
C10A C11A C37A O6A -6.8(7) . . . . ?
C12A C11A C37A O6A 174.3(5) . . . . ?
C10A C11A C37A C38A 169.2(5) . . . . ?
C12A C11A C37A C38A -9.7(7) . . . . ?
O6A C37A C38A C39A 104.1(6) . . . . ?
C11A C37A C38A C39A -72.0(6) . . . . ?
C37A C38A C39A C40A -163.3(4) . . . . ?
C38A C39A C40A C41A 179.5(5) . . . . ?
C39A C40A C41A C42A -174.9(5) . . . . ?
C40A C41A C42A C43A 175.4(5) . . . . ?
C41A C42A C43A C44A 174.8(5) . . . . ?
C19A C18A C45A O7A 178.7(5) . . . . ?
C17A C18A C45A O7A -0.6(7) . . . . ?
C19A C18A C45A C46A 0.8(7) . . . . ?
C17A C18A C45A C46A -178.6(4) . . . . ?
O7A C45A C46A C47A 3.8(7) . . . . ?
C18A C45A C46A C47A -178.2(4) . . . . ?
C45A C46A C47A C48A 178.2(4) . . . . ?
C46A C47A C48A C49A 177.8(4) . . . . ?
C47A C48A C49A C50A -172.5(5) . . . . ?
C48A C49A C50A C51A 178.3(5) . . . . ?
C49A C50A C51A C52A -179.4(5) . . . . ?
C24A C25A C53A O8A 0.5(7) . . . . ?
C26A C25A C53A O8A -177.8(5) . . . . ?
C24A C25A C53A C54A 179.6(4) . . . . ?
C26A C25A C53A C54A 1.3(7) . . . . ?
O8A C53A C54A C55A 3.7(7) . . . . ?
C25A C53A C54A C55A -175.4(4) . . . . ?
C53A C54A C55A C56A 172.7(4) . . . . ?
C54A C55A C56A C57A -178.3(5) . . . . ?
C55A C56A C57A C58A 177.2(4) . . . . ?
C56A C57A C58A C59A -170.9(5) . . . . ?
C57A C58A C59A C60A 172.0(5) . . . . ?
O1 C1 C2 C3 -179.6(4) . . . . ?
C6 C1 C2 C3 0.6(7) . . . . ?
O1 C1 C2 C28 -4.0(7) . . . . ?
C6 C1 C2 C28 176.2(4) . . . . ?
C1 C2 C3 C4 0.8(7) . . . . ?
C28 C2 C3 C4 -175.0(4) . . . . ?
C2 C3 C4 C5 -2.1(7) . . . . ?
C2 C3 C4 C29 178.3(4) . . . . ?
C3 C4 C5 C6 2.0(8) . . . . ?
C29 C4 C5 C6 -178.4(5) . . . . ?
C4 C5 C6 C1 -0.6(7) . . . . ?
C4 C5 C6 C7 176.8(5) . . . . ?
C2 C1 C6 C5 -0.7(7) . . . . ?
O1 C1 C6 C5 179.5(4) . . . . ?
C2 C1 C6 C7 -178.0(5) . . . . ?
O1 C1 C6 C7 2.2(7) . . . . ?
C5 C6 C7 C9 -85.8(5) . . . . ?
C1 C6 C7 C9 91.5(6) . . . . ?
O2 C8 C9 C10 -179.6(4) . . . . ?
C13 C8 C9 C10 0.4(7) . . . . ?
O2 C8 C9 C7 -4.2(7) . . . . ?
C13 C8 C9 C7 175.7(4) . . . . ?
C6 C7 C9 C10 87.3(5) . . . . ?
C6 C7 C9 C8 -88.0(6) . . . . ?
C8 C9 C10 C11 0.7(7) . . . . ?
C7 C9 C10 C11 -174.7(4) . . . . ?
C9 C10 C11 C12 -1.0(7) . . . . ?
C9 C10 C11 C37 176.6(4) . . . . ?
C10 C11 C12 C13 0.1(7) . . . . ?
C37 C11 C12 C13 -177.4(4) . . . . ?
C11 C12 C13 C8 1.0(7) . . . . ?
C11 C12 C13 C14 177.9(5) . . . . ?
O2 C8 C13 C12 178.7(4) . . . . ?
C9 C8 C13 C12 -1.2(7) . . . . ?
O2 C8 C13 C14 2.0(7) . . . . ?
C9 C8 C13 C14 -178.0(5) . . . . ?
C12 C13 C14 C16 -86.8(6) . . . . ?
C8 C13 C14 C16 89.9(6) . . . . ?
O3 C15 C16 C17 178.7(4) . . . . ?
C20 C15 C16 C17 -1.1(7) . . . . ?
O3 C15 C16 C14 -5.1(7) . . . . ?
C20 C15 C16 C14 175.1(4) . . . . ?
C13 C14 C16 C15 -88.0(6) . . . . ?
C13 C14 C16 C17 88.3(6) . . . . ?
C15 C16 C17 C18 1.3(7) . . . . ?
C14 C16 C17 C18 -175.1(4) . . . . ?
C16 C17 C18 C19 -0.2(7) . . . . ?
C16 C17 C18 C45 -179.9(4) . . . . ?
C17 C18 C19 C20 -1.1(7) . . . . ?
C45 C18 C19 C20 178.6(4) . . . . ?
C18 C19 C20 C15 1.2(7) . . . . ?
C18 C19 C20 C21 -179.5(4) . . . . ?
C16 C15 C20 C19 -0.1(7) . . . . ?
O3 C15 C20 C19 -179.9(4) . . . . ?
C16 C15 C20 C21 -179.3(4) . . . . ?
O3 C15 C20 C21 0.9(7) . . . . ?
C19 C20 C21 C23 -86.4(5) . . . . ?
C15 C20 C21 C23 92.8(6) . . . . ?
O4 C22 C23 C24 178.8(4) . . . . ?
C27 C22 C23 C24 0.2(8) . . . . ?
O4 C22 C23 C21 -3.3(7) . . . . ?
C27 C22 C23 C21 178.2(4) . . . . ?
C20 C21 C23 C24 90.9(5) . . . . ?
C20 C21 C23 C22 -87.0(6) . . . . ?
C22 C23 C24 C25 0.3(7) . . . . ?
C21 C23 C24 C25 -177.6(4) . . . . ?
C23 C24 C25 C26 -0.1(7) . . . . ?
C23 C24 C25 C53 177.4(4) . . . . ?
C24 C25 C26 C27 -0.8(8) . . . . ?
C53 C25 C26 C27 -178.2(4) . . . . ?
O4 C22 C27 C26 -179.5(4) . . . . ?
C23 C22 C27 C26 -1.0(7) . . . . ?
O4 C22 C27 C28 3.6(7) . . . . ?
C23 C22 C27 C28 -177.9(5) . . . . ?
C25 C26 C27 C22 1.3(7) . . . . ?
C25 C26 C27 C28 178.3(4) . . . . ?
C1 C2 C28 C27 -89.5(6) . . . . ?
C3 C2 C28 C27 86.1(6) . . . . ?
C22 C27 C28 C2 85.4(6) . . . . ?
C26 C27 C28 C2 -91.4(6) . . . . ?
C5 C4 C29 O5 -175.2(5) . . . . ?
C3 C4 C29 O5 4.4(8) . . . . ?
C5 C4 C29 C30 3.7(8) . . . . ?
C3 C4 C29 C30 -176.7(5) . . . . ?
O5 C29 C30 C31 -15.5(8) . . . . ?
C4 C29 C30 C31 165.5(5) . . . . ?
C29 C30 C31 C32 -72.0(7) . . . . ?
C30 C31 C32 C33 -59.5(7) . . . . ?
C31 C32 C33 C34 -167.6(5) . . . . ?
C32 C33 C34 C35 -170.2(5) . . . . ?
C33 C34 C35 C36 -60.0(8) . . . . ?
C12 C11 C37 O6 -175.0(5) . . . . ?
C10 C11 C37 O6 7.6(7) . . . . ?
C12 C11 C37 C38 8.6(7) . . . . ?
C10 C11 C37 C38 -168.8(4) . . . . ?
O6 C37 C38 C39 -104.0(6) . . . . ?
C11 C37 C38 C39 72.5(6) . . . . ?
C37 C38 C39 C40 161.5(5) . . . . ?
C38 C39 C40 C41 -179.3(5) . . . . ?
C39 C40 C41 C42 174.9(5) . . . . ?
C40 C41 C42 C43 -175.6(5) . . . . ?
C41 C42 C43 C44 -176.2(5) . . . . ?
C19 C18 C45 O7 -179.2(5) . . . . ?
C17 C18 C45 O7 0.5(8) . . . . ?
C19 C18 C45 C46 1.6(7) . . . . ?
C17 C18 C45 C46 -178.7(4) . . . . ?
O7 C45 C46 C47 -1.8(7) . . . . ?
C18 C45 C46 C47 177.4(4) . . . . ?
C45 C46 C47 C48 -179.9(4) . . . . ?
C46 C47 C48 C49 -176.6(5) . . . . ?
C47 C48 C49 C50 171.8(5) . . . . ?
C48 C49 C50 C51 -178.1(5) . . . . ?
C49 C50 C51 C52 179.3(5) . . . . ?
C26 C25 C53 O8 174.7(5) . . . . ?
C24 C25 C53 O8 -2.8(7) . . . . ?
C26 C25 C53 C54 -5.5(7) . . . . ?
C24 C25 C53 C54 177.1(4) . . . . ?
O8 C53 C54 C55 -3.5(7) . . . . ?
C25 C53 C54 C55 176.6(4) . . . . ?
C53 C54 C55 C56 -167.8(4) . . . . ?
C54 C55 C56 C57 176.7(5) . . . . ?
C55 C56 C57 C58 -178.1(5) . . . . ?
C56 C57 C58 C59 171.0(5) . . . . ?
C57 C58 C59 C60 -171.7(6) . . . . ?
O1H C1H C2H C8H -6.8(7) . . . . ?
C6H C1H C2H C8H 177.4(5) . . . . ?
O1H C1H C2H C3H -136.2(5) . . . . ?
C6H C1H C2H C3H 48.1(6) . . . . ?
C1H C2H C3H C4H -51.9(6) . . . . ?
C8H C2H C3H C4H 179.3(5) . . . . ?
C2H C3H C4H C5H 58.8(6) . . . . ?
C3H C4H C5H C7H 178.2(5) . . . . ?
C3H C4H C5H C6H -57.5(6) . . . . ?
C4H C5H C6H C1H 51.5(6) . . . . ?
C7H C5H C6H C1H 176.6(5) . . . . ?
O1H C1H C6H C5H 135.2(5) . . . . ?
C2H C1H C6H C5H -48.9(6) . . . . ?
C1H C2H C8H C10H -76.1(6) . . . . ?
C3H C2H C8H C10H 51.3(7) . . . . ?
C1H C2H C8H C9H 156.3(5) . . . . ?
C3H C2H C8H C9H -76.3(6) . . . . ?
C6G C1G C2G C3G -50.2(6) . . . . ?
C6G C1G C2G C8G 178.7(5) . . . . ?
C1G C2G C3G O1G -134.6(5) . . . . ?
C8G C2G C3G O1G -5.7(8) . . . . ?
C1G C2G C3G C4G 48.2(6) . . . . ?
C8G C2G C3G C4G 177.1(5) . . . . ?
O1G C3G C4G C5G 131.3(6) . . . . ?
C2G C3G C4G C5G -51.5(7) . . . . ?
C3G C4G C5G C7G 178.2(5) . . . . ?
C3G C4G C5G C6G 52.2(6) . . . . ?
C2G C1G C6G C5G 56.1(6) . . . . ?
C7G C5G C6G C1G -179.3(5) . . . . ?
C4G C5G C6G C1G -54.8(6) . . . . ?
C3G C2G C8G C10G 68.5(7) . . . . ?
C1G C2G C8G C10G -164.3(5) . . . . ?
C3G C2G C8G C9G -57.1(7) . . . . ?
C1G C2G C8G C9G 70.2(7) . . . . ?
